data_1576269
loop_
_publ_author_name
'Ordyszewska-Lach, Anna'
'Ciepli\'nska, Kinga'
'Anusiewicz, Iwona'
'Chojnacki, Jaros\/law'
'Kaniewska-Laskowska, Kinga'
'Grubba, Rafa\/l'

_publ_section_title
;
 A crystalline phosphorus-substituted borinium ion: double dihydrogen
 activation by an ambiphilic inorganic allene
;
_journal_name_full 'Chemical Science'
_journal_paper_doi 10.1039/D5SC07702H
_journal_year 2025
_chemical_formula_moiety 'C16 Al F36 O4 -, C16 H40 B P2 +'
_chemical_formula_sum 'C32 H38.5 Al B F36 O4 P2'
_chemical_formula_weight 1272.37
_space_group_crystal_system triclinic
_space_group_IT_number 2
_space_group_name_Hall '-P 1'
_space_group_name_H-M_alt 'P -1'
_atom_sites_solution_hydrogens mixed
_atom_sites_solution_primary dual
_atom_sites_solution_secondary difmap
_audit_creation_date 2025-05-27
_audit_creation_method
;
Olex2 1.2
(compiled 2018.05.29 svn.r3508 for OlexSys, GUI svn.r5506)
;
_audit_update_record
;
2025-06-16 deposited with the CCDC.	2025-11-18 downloaded from the CCDC.
;
_cell_angle_alpha 105.275(10)
_cell_angle_beta 107.625(10)
_cell_angle_gamma 103.339(10)
_cell_formula_units_Z 4
_cell_length_a 16.578(2)
_cell_length_b 16.838(2)
_cell_length_c 20.642(3)
_cell_measurement_reflns_used 768
_cell_measurement_temperature 120
_cell_measurement_theta_max 18.79
_cell_measurement_theta_min 2.00
_cell_volume 4986.3(13)
_computing_cell_refinement 'X-Area Recipe 2.0.2 (STOE, 2024)'
_computing_data_collection 'X-Area WinXpose 2.0.29.0 (STOE, 2023)'
_computing_data_reduction 'X-Area Integrate 2.5.18.0 (STOE, 2024) X-Area X-Red 2.3.1.0 (STOE, 2023)'
_computing_molecular_graphics 'Olex2 (Dolomanov et al., 2009)'
_computing_publication_material 'Olex2 (Dolomanov et al., 2009)'
_computing_structure_refinement 'ShelXL (Sheldrick, 2015)'
_computing_structure_solution 'ShelXT (Sheldrick, 2015)'
_diffrn_ambient_temperature 120
_diffrn_detector_area_resol_mean 6.67
_diffrn_measured_fraction_theta_full 1.000
_diffrn_measured_fraction_theta_max 1.000
_diffrn_measurement_device_type 'STOE IPDS 2T'
_diffrn_measurement_method 'rotation method, \w scans'
_diffrn_radiation_type MoK\a
_diffrn_radiation_wavelength 0.71073
_diffrn_reflns_av_R_equivalents 0.0404
_diffrn_reflns_av_unetI/netI 0.0434
_diffrn_reflns_Laue_measured_fraction_full 1.000
_diffrn_reflns_Laue_measured_fraction_max 1.000
_diffrn_reflns_limit_h_max 20
_diffrn_reflns_limit_h_min -20
_diffrn_reflns_limit_k_max 20
_diffrn_reflns_limit_k_min -20
_diffrn_reflns_limit_l_max 25
_diffrn_reflns_limit_l_min -25
_diffrn_reflns_number 50903
_diffrn_reflns_point_group_measured_fraction_full 1.000
_diffrn_reflns_point_group_measured_fraction_max 1.000
_diffrn_reflns_theta_full 25.242
_diffrn_reflns_theta_max 26.000
_diffrn_reflns_theta_min 1.555
_diffrn_source 'GeniX Mo, 0.05 x 0.05 mm2 microfocus'
_exptl_absorpt_coefficient_mu 0.275
_exptl_absorpt_correction_type none
_exptl_crystal_colour colourless
_exptl_crystal_colour_primary colourless
_exptl_crystal_density_diffrn 1.693
_exptl_crystal_density_method 'not measured'
_exptl_crystal_description fragment
_exptl_crystal_F_000 2538
_exptl_crystal_size_max 0.18
_exptl_crystal_size_mid 0.09
_exptl_crystal_size_min 0.06
_refine_diff_density_max 1.548
_refine_diff_density_min -0.634
_refine_diff_density_rms 0.092
_refine_ls_extinction_method none
_refine_ls_goodness_of_fit_ref 1.022
_refine_ls_hydrogen_treatment mixed
_refine_ls_matrix_type full
_refine_ls_number_parameters 1878
_refine_ls_number_reflns 19616
_refine_ls_number_restraints 340
_refine_ls_restrained_S_all 1.032
_refine_ls_R_factor_all 0.1517
_refine_ls_R_factor_gt 0.0996
_refine_ls_shift/su_max 0.004
_refine_ls_shift/su_mean 0.000
_refine_ls_structure_factor_coef Fsqd
_refine_ls_weighting_details 'w=1/[\s^2^(Fo^2^)+(0.1479P)^2^+15.8513P] where P=(Fo^2^+2Fc^2^)/3'
_refine_ls_weighting_scheme calc
_refine_ls_wR_factor_gt 0.2616
_refine_ls_wR_factor_ref 0.3137
_reflns_Friedel_coverage 0.000
_reflns_number_gt 12147
_reflns_number_total 19824
_reflns_threshold_expression 'I > 2\s(I)'
_cod_data_source_file d5sc07702h2.cif
_cod_data_source_block 5_WCA
_cod_original_cell_volume 4986.1(12)
_cod_original_formula_sum 'C32 H38.50 Al B F36 O4 P2'
_cod_database_code 1576269
_shelx_shelxl_version_number 2018/3
_shelx_space_group_comment
;
The symmetry employed for this shelxl refinement is uniquely defined
by the following loop, which should always be used as a source of
symmetry information in preference to the above space-group names.
They are only intended as comments.
;
_shelx_estimated_absorpt_t_max 0.984
_shelx_estimated_absorpt_t_min 0.952
_olex2_refinement_description
;
1. Fixed Uiso
 At 1.5 times of:
  All C(H,H,H) groups
2. Restrained distances
 P1-H1 \\sim P2-H2 \\sim P4-H4
 with sigma of 0.02
 P3-C17 \\sim P3A-C17A
 with sigma of 0.02
 P3-C21 \\sim P3A-C21A
 with sigma of 0.02
 B1-H1A \\sim B1-H1B
 with sigma of 0.02
 P3-B2 \\sim P3A-B2A \\sim P4-B2 \\sim P4-B2A
 with sigma of 0.02
 C17-C18 \\sim C17A-C18A \\sim C17-C19 \\sim C17A-C19A \\sim C17-C20 \\sim
C17A-C20A
 with sigma of 0.02
 C21-C22 \\sim C21A-C22A \\sim C21-C23 \\sim C21A-C23A \\sim C21-C24 \\sim
C21A-C24A
 with sigma of 0.02
 P3-C18 \\sim P3A-C18A
 with sigma of 0.04
 P3-C19 \\sim P3A-C19A
 with sigma of 0.04
 P3-C20 \\sim P3A-C20A
 with sigma of 0.04
 P3-C22 \\sim P3A-C22A
 with sigma of 0.04
 P3-C23 \\sim P3A-C23A
 with sigma of 0.04
 P3-C24 \\sim P3A-C24A
 with sigma of 0.04
 C17-C21 \\sim C17A-C21A
 with sigma of 0.04
 C17-B2 \\sim C17A-B2A
 with sigma of 0.04
 C18-C19 \\sim C18A-C19A
 with sigma of 0.04
 C18-C20 \\sim C18A-C20A
 with sigma of 0.04
 C19-C20 \\sim C19A-C20A
 with sigma of 0.04
 C21-B2 \\sim C21A-B2A
 with sigma of 0.04
 C22-C23 \\sim C22A-C23A
 with sigma of 0.04
 C22-C24 \\sim C22A-C24A
 with sigma of 0.04
 C23-C24 \\sim C23A-C24A
 with sigma of 0.04
 Al2-O5 \\sim Al2-O5A
 with sigma of 0.02
 F37-C50 \\sim F37A-C50A \\sim F38-C50 \\sim F38A-C50A \\sim F39-C50 \\sim
F39A-C50A
 with sigma of 0.02
 F40-C51 \\sim F40A-C51A \\sim F41-C51 \\sim F41A-C51A \\sim F42-C51 \\sim
F42A-C51A
 with sigma of 0.02
 F43-C52 \\sim F43A-C52A \\sim F44-C52 \\sim F44A-C52A \\sim F45-C52 \\sim
F45A-C52A
 with sigma of 0.02
 O5-C49 \\sim O5A-C49
 with sigma of 0.02
 C49-C50 \\sim C49-C50A \\sim C49-C51 \\sim C49-C51A \\sim C49-C52 \\sim
C49-C52A
 with sigma of 0.02
 F37-F38 \\sim F37A-F38A
 with sigma of 0.04
 F37-F39 \\sim F37A-F39A
 with sigma of 0.04
 F37-C49 \\sim F37A-C49
 with sigma of 0.04
 F38-F39 \\sim F38A-F39A
 with sigma of 0.04
 F38-C49 \\sim F38A-C49 \\sim F39-C49 \\sim F39A-C49
 with sigma of 0.04
 F40-F41 \\sim F40A-F41A
 with sigma of 0.04
 F40-F42 \\sim F40A-F42A
 with sigma of 0.04
 F40-C49 \\sim F40A-C49
 with sigma of 0.04
 F41-F42 \\sim F41A-F42A
 with sigma of 0.04
 F41-C49 \\sim F41A-C49 \\sim F42-C49 \\sim F42A-C49
 with sigma of 0.04
 F43-F44 \\sim F43A-F44A
 with sigma of 0.04
 F43-F45 \\sim F43A-F45A
 with sigma of 0.04
 F43-C49 \\sim F43A-C49
 with sigma of 0.04
 F44-F45 \\sim F44A-F45A
 with sigma of 0.04
 F44-C49 \\sim F44A-C49 \\sim F45-C49 \\sim F45A-C49
 with sigma of 0.04
 Al1-O4 \\sim Al1-O4A
 with sigma of 0.02
 F28-C46 \\sim F28A-C46A \\sim F29-C46 \\sim F29A-C46A \\sim F30-C46 \\sim
F30A-C46A
 with sigma of 0.02
 F31-C47 \\sim F31A-C47A \\sim F32-C47 \\sim F32A-C47A \\sim F33-C47 \\sim
F33A-C47A
 with sigma of 0.02
 F34-C48 \\sim F34-C48A \\sim F35-C48 \\sim F35A-C48A \\sim F36-C48 \\sim
F36A-C48A
 with sigma of 0.02
 O4-C45 \\sim O4A-C45A
 with sigma of 0.02
 C45-C46 \\sim C45A-C46A \\sim C45-C47 \\sim C45A-C47A \\sim C45-C48 \\sim
C45A-C48A
 with sigma of 0.02
 Al1-C45 \\sim Al1-C45A
 with sigma of 0.04
 F28-F29 \\sim F28A-F29A
 with sigma of 0.04
 F28-F30 \\sim F28A-F30A
 with sigma of 0.04
 F28-C45 \\sim F28A-C45A
 with sigma of 0.04
 F29-F30 \\sim F29A-F30A
 with sigma of 0.04
 F29-C45 \\sim F29A-C45A
 with sigma of 0.04
 F30-C45 \\sim F30A-C45A
 with sigma of 0.04
 F31-F32 \\sim F31A-F32A
 with sigma of 0.04
 F31-F33 \\sim F31A-F33A
 with sigma of 0.04
 F31-C45 \\sim F31A-C45A
 with sigma of 0.04
 F32-F33 \\sim F32A-F33A
 with sigma of 0.04
 F32-C45 \\sim F32A-C45A
 with sigma of 0.04
 F33-C45 \\sim F33A-C45A
 with sigma of 0.04
 F34-F35 \\sim F34-F35A
 with sigma of 0.04
 F34-F36 \\sim F34-F36A
 with sigma of 0.04
 F35-F36 \\sim F35A-F36A
 with sigma of 0.04
 O4-C46 \\sim O4A-C46A
 with sigma of 0.04
 O4-C47 \\sim O4A-C47A
 with sigma of 0.04
 C46-C47 \\sim C47-C48 \\sim C46A-C47A \\sim C47A-C48A
 with sigma of 0.04
 F55-C58 \\sim F55A-C58A
 with sigma of 0.02
 F56-C58 \\sim F56A-C58A
 with sigma of 0.02
 F57-C58 \\sim F57A-C58A
 with sigma of 0.02
 F58-C59 \\sim F58A-C59A
 with sigma of 0.02
 F59-C59 \\sim F59A-C59A
 with sigma of 0.02
 F60-C59 \\sim F60A-C59A
 with sigma of 0.02
 F61-C60 \\sim F61A-C60A
 with sigma of 0.02
 F62-C60 \\sim F62A-C60A
 with sigma of 0.02
 F63-C60 \\sim F63A-C60A
 with sigma of 0.02
 C57-C58 \\sim C57-C58A
 with sigma of 0.02
 C57-C59 \\sim C57-C59A
 with sigma of 0.02
 C57-C60 \\sim C57-C60A
 with sigma of 0.02
 F55-F56 \\sim F55A-F56A
 with sigma of 0.04
 F55-F57 \\sim F55A-F57A
 with sigma of 0.04
 F55-C57 \\sim F55A-C57
 with sigma of 0.04
 F56-F57 \\sim F56A-F57A
 with sigma of 0.04
 F56-C57 \\sim F56A-C57
 with sigma of 0.04
 F57-C57 \\sim F57A-C57
 with sigma of 0.04
 F58-F59 \\sim F58A-F59A
 with sigma of 0.04
 F58-F60 \\sim F58A-F60A
 with sigma of 0.04
 F58-C57 \\sim F58A-C57
 with sigma of 0.04
 F59-F60 \\sim F59A-F60A
 with sigma of 0.04
 F59-C57 \\sim F59A-C57
 with sigma of 0.04
 F60-C57 \\sim F60A-C57
 with sigma of 0.04
 F61-F62 \\sim F61A-F62A
 with sigma of 0.04
 F61-F63 \\sim F61A-F63A
 with sigma of 0.04
 F61-C57 \\sim F61A-C57
 with sigma of 0.04
 F62-F63 \\sim F62A-F63A
 with sigma of 0.04
 F62-C57 \\sim F62A-C57
 with sigma of 0.04
 F63-C57 \\sim F63A-C57
 with sigma of 0.04
 F64-C62 \\sim F64A-C62A
 with sigma of 0.02
 F65-C62 \\sim F65A-C62A
 with sigma of 0.02
 F66-C62 \\sim F66A-C62A
 with sigma of 0.02
 F67-C63 \\sim F67A-C63A
 with sigma of 0.02
 F68-C63 \\sim F68A-C63A
 with sigma of 0.02
 F69-C63 \\sim F69A-C63A
 with sigma of 0.02
 F70-C64 \\sim F70A-C64A
 with sigma of 0.02
 F71-C64 \\sim F71A-C64A
 with sigma of 0.02
 F72-C64 \\sim F72A-C64A
 with sigma of 0.02
 C61-C62 \\sim C61-C62A
 with sigma of 0.02
 C61-C63 \\sim C61-C63A
 with sigma of 0.02
 C61-C64 \\sim C61-C64A
 with sigma of 0.02
 F64-F65 \\sim F64A-F65A
 with sigma of 0.04
 F64-F66 \\sim F64A-F66A
 with sigma of 0.04
 F64-C61 \\sim F64A-C61
 with sigma of 0.04
 F65-F66 \\sim F65A-F66A
 with sigma of 0.04
 F65-C61 \\sim F65A-C61
 with sigma of 0.04
 F66-C61 \\sim F66A-C61
 with sigma of 0.04
 F67-F68 \\sim F67A-F68A
 with sigma of 0.04
 F67-F69 \\sim F67A-F69A
 with sigma of 0.04
 F67-C61 \\sim F67A-C61
 with sigma of 0.04
 F68-F69 \\sim F68A-F69A
 with sigma of 0.04
 F68-C61 \\sim F68A-C61
 with sigma of 0.04
 F69-C61 \\sim F69A-C61
 with sigma of 0.04
 F70-F71 \\sim F70A-F71A
 with sigma of 0.04
 F70-F72 \\sim F70A-F72A
 with sigma of 0.04
 F70-C61 \\sim F70A-C61
 with sigma of 0.04
 F71-F72 \\sim F71A-F72A
 with sigma of 0.04
 F71-C61 \\sim F71A-C61
 with sigma of 0.04
 F72-C61 \\sim F72A-C61
 with sigma of 0.04
 Al1-O2 \\sim Al1-O2A
 with sigma of 0.02
 F10-C38 \\sim F10A-C38A
 with sigma of 0.02
 F11-C38 \\sim F11A-C38A
 with sigma of 0.02
 F12-C38 \\sim F12A-C38A
 with sigma of 0.02
 F13-C39 \\sim F13A-C39A
 with sigma of 0.02
 F14-C39 \\sim F14A-C39A
 with sigma of 0.02
 F15-C39 \\sim F15A-C39A
 with sigma of 0.02
 F16-C40 \\sim F16A-C40A
 with sigma of 0.02
 F17-C40 \\sim F17A-C40A
 with sigma of 0.02
 F18-C40 \\sim F18A-C40A
 with sigma of 0.02
 O2-C37 \\sim O2A-C37A
 with sigma of 0.02
 C37-C38 \\sim C37A-C38A
 with sigma of 0.02
 C37-C39 \\sim C37A-C39A
 with sigma of 0.02
 C37-C40 \\sim C37A-C40A
 with sigma of 0.02
 Al1-C37 \\sim Al1-C37A
 with sigma of 0.04
 F10-F11 \\sim F10A-F11A
 with sigma of 0.04
 F10-F12 \\sim F10A-F12A
 with sigma of 0.04
 F10-C37 \\sim F10A-C37A
 with sigma of 0.04
 F11-F12 \\sim F11A-F12A
 with sigma of 0.04
 F11-C37 \\sim F11A-C37A
 with sigma of 0.04
 F12-C37 \\sim F12A-C37A
 with sigma of 0.04
 F13-F14 \\sim F13A-F14A
 with sigma of 0.04
 F13-F15 \\sim F13A-F15A
 with sigma of 0.04
 F13-C37 \\sim F13A-C37A
 with sigma of 0.04
 F14-F15 \\sim F14A-F15A
 with sigma of 0.04
 F14-C37 \\sim F14A-C37A
 with sigma of 0.04
 F15-C37 \\sim F15A-C37A
 with sigma of 0.04
 F16-F17 \\sim F16A-F17A
 with sigma of 0.04
 F16-F18 \\sim F16A-F18A
 with sigma of 0.04
 F16-C37 \\sim F16A-C37A
 with sigma of 0.04
 F17-F18 \\sim F17A-F18A
 with sigma of 0.04
 F17-C37 \\sim F17A-C37A
 with sigma of 0.04
 F18-C37 \\sim F18A-C37A
 with sigma of 0.04
 O2-C38 \\sim O2A-C38A
 with sigma of 0.04
 O2-C39 \\sim O2A-C39A
 with sigma of 0.04
 O2-C40 \\sim O2A-C40A
 with sigma of 0.04
 C38-C39 \\sim C38A-C39A
 with sigma of 0.04
 C38-C40 \\sim C38A-C40A
 with sigma of 0.04
 C39-C40 \\sim C39A-C40A
 with sigma of 0.04
3. Uiso/Uaniso restraints and constraints
B2 \\sim B2A: within 2A with sigma of 0.04 and sigma for terminal atoms of 0.08
C23 \\sim C24: within 2A with sigma of 0.005 and sigma for terminal atoms of
0.01
F40A \\sim F41A: within 2A with sigma of 0.005 and sigma for terminal atoms of
0.01
4. Others
 Sof(B2A)=Sof(P3A)=Sof(C17A)=Sof(C19A)=Sof(H19D)=Sof(H19E)=Sof(H19F)=Sof(C20A)=
 Sof(H20D)=Sof(H20E)=Sof(H20F)=Sof(C18A)=Sof(H18D)=Sof(H18E)=Sof(H18F)=
 Sof(C23A)=Sof(H23D)=Sof(H23E)=Sof(H23F)=Sof(C22A)=Sof(H22D)=Sof(H22E)=
 Sof(H22F)=Sof(C24A)=Sof(H24D)=Sof(H24E)=Sof(H24F)=Sof(C21A)=1-FVAR(1)
 Sof(P3)=Sof(C17)=Sof(C18)=Sof(H18A)=Sof(H18B)=Sof(H18C)=Sof(C19)=Sof(H19A)=
 Sof(H19B)=Sof(H19C)=Sof(C20)=Sof(H20A)=Sof(H20B)=Sof(H20C)=Sof(C21)=Sof(C22)=
 Sof(H22A)=Sof(H22B)=Sof(H22C)=Sof(C23)=Sof(H23A)=Sof(H23B)=Sof(H23C)=Sof(C24)=
 Sof(H24A)=Sof(H24B)=Sof(H24C)=Sof(B2)=FVAR(1)
 Sof(O5A)=Sof(C50A)=Sof(F37A)=Sof(F39A)=Sof(F38A)=Sof(C51A)=Sof(F42A)=
 Sof(F40A)=Sof(F41A)=Sof(C52A)=Sof(F45A)=Sof(F43A)=Sof(F44A)=1-FVAR(2)
 Sof(F37)=Sof(F38)=Sof(F39)=Sof(F40)=Sof(F41)=Sof(F42)=Sof(F43)=Sof(F44)=
 Sof(F45)=Sof(O5)=Sof(C50)=Sof(C51)=Sof(C52)=FVAR(2)
 Sof(O4A)=Sof(C45A)=Sof(C46A)=Sof(F29A)=Sof(F30A)=Sof(F28A)=Sof(C48A)=
 Sof(F36A)=Sof(F35A)=Sof(C47A)=Sof(F31A)=Sof(F32A)=Sof(F33A)=1-FVAR(3)
 Sof(F28)=Sof(F29)=Sof(F30)=Sof(F31)=Sof(F32)=Sof(F33)=Sof(F35)=Sof(F36)=
 Sof(O4)=Sof(C45)=Sof(C46)=Sof(C47)=Sof(C48)=FVAR(3)
 Sof(C58A)=Sof(F55A)=Sof(F56A)=Sof(F57A)=Sof(C59A)=Sof(F58A)=Sof(F59A)=
 Sof(F60A)=Sof(C60A)=Sof(F61A)=Sof(F62A)=Sof(F63A)=1-FVAR(4)
 Sof(F55)=Sof(F56)=Sof(F57)=Sof(F58)=Sof(F59)=Sof(F60)=Sof(F61)=Sof(F62)=
 Sof(F63)=Sof(C58)=Sof(C59)=Sof(C60)=FVAR(4)
 Sof(C62A)=Sof(F64A)=Sof(F65A)=Sof(F66A)=Sof(C64A)=Sof(F70A)=Sof(F71A)=
 Sof(F72A)=Sof(C63A)=Sof(F67A)=Sof(F68A)=Sof(F69A)=1-FVAR(5)
 Sof(F64)=Sof(F65)=Sof(F66)=Sof(F67)=Sof(F68)=Sof(F69)=Sof(F70)=Sof(F71)=
 Sof(F72)=Sof(C62)=Sof(C63)=Sof(C64)=FVAR(5)
 Sof(O2A)=Sof(C37A)=Sof(C38A)=Sof(F10A)=Sof(F11A)=Sof(F12A)=Sof(C39A)=
 Sof(F13A)=Sof(F14A)=Sof(F15A)=Sof(C40A)=Sof(F16A)=Sof(F17A)=Sof(F18A)=1-FVAR(6)
 Sof(F10)=Sof(F11)=Sof(F12)=Sof(F13)=Sof(F14)=Sof(F15)=Sof(F16)=Sof(F17)=
 Sof(F18)=Sof(O2)=Sof(C37)=Sof(C38)=Sof(C39)=Sof(C40)=FVAR(6)
 Fixed Uiso: C23A(0.09) C21A(0.09) C46A(0.09) F30A(0.09) F36A(0.09) C40A(0.08)
5.a Me refined with riding coordinates:
 C20(H20A,H20B,H20C), C22(H22A,H22B,H22C), C23(H23A,H23B,H23C), C24(H24A,H24B,
 H24C), C27(H27A,H27B,H27C), C28(H28A,H28B,H28C), C19A(H19D,H19E,H19F),
 C20A(H20D,H20E,H20F), C18A(H18D,H18E,H18F), C23A(H23D,H23E,H23F), C22A(H22D,
 H22E,H22F), C24A(H24D,H24E,H24F)
5.b Idealised Me refined as rotating group:
 C2(H0AA,H1AA,H2C), C3(H3A,H3B,H3C), C4(H4A,H4B,H4C), C6(H6A,H6B,H6C), C7(H7A,
 H7B,H7C), C8(H8A,H8B,H8C), C10(H10A,H10B,H10C), C11(H11A,H11B,H11C), C12(H12A,
 H12B,H12C), C14(H14A,H14B,H14C), C15(H15A,H15B,H15C), C16(H16A,H16B,H16C),
 C18(H18A,H18B,H18C), C19(H19A,H19B,H19C), C26(H26A,H26B,H26C), C30(H30A,H30B,
 H30C), C31(H31A,H31B,H31C), C32(H32A,H32B,H32C)
;
_olex2_submission_special_instructions 'No special instructions were received'

loop_
_space_group_symop_operation_xyz
'x, y, z'
'-x, -y, -z'

loop_
_atom_site_label
_atom_site_type_symbol
_atom_site_fract_x
_atom_site_fract_y
_atom_site_fract_z
_atom_site_U_iso_or_equiv
_atom_site_adp_type
_atom_site_occupancy
_atom_site_site_symmetry_order
_atom_site_calc_flag
_atom_site_refinement_flags_posn
_atom_site_refinement_flags_adp
_atom_site_refinement_flags_occupancy
_atom_site_disorder_assembly
_atom_site_disorder_group
P1 P 0.78579(9) 1.51074(10) 0.34715(7) 0.0430(3) Uani 1 1 d D . . . .
P2 P 0.65842(9) 1.40236(9) 0.17063(7) 0.0430(3) Uani 1 1 d D . . . .
C1 C 0.7804(4) 1.4254(4) 0.3883(3) 0.0499(13) Uani 1 1 d . . . . .
C2 C 0.8739(5) 1.4319(5) 0.4377(3) 0.0669(18) Uani 1 1 d . . . . .
H0AA H 0.913528 1.432883 0.410868 0.100 Uiso 1 1 calc GR . . . .
H1AA H 0.868677 1.381292 0.453103 0.100 Uiso 1 1 calc GR . . . .
H2C H 0.899036 1.485745 0.480717 0.100 Uiso 1 1 calc GR . . . .
C3 C 0.7181(5) 1.4282(5) 0.4300(4) 0.0674(18) Uani 1 1 d . . . . .
H3A H 0.744712 1.482415 0.472682 0.101 Uiso 1 1 calc GR . . . .
H3B H 0.710247 1.377894 0.445808 0.101 Uiso 1 1 calc GR . . . .
H3C H 0.659519 1.425893 0.398115 0.101 Uiso 1 1 calc GR . . . .
C4 C 0.7413(5) 1.3368(4) 0.3250(3) 0.0650(17) Uani 1 1 d . . . . .
H4A H 0.679775 1.328516 0.294084 0.097 Uiso 1 1 calc GR . . . .
H4B H 0.740763 1.289631 0.344496 0.097 Uiso 1 1 calc GR . . . .
H4C H 0.778515 1.335794 0.296031 0.097 Uiso 1 1 calc GR . . . .
C5 C 0.8153(4) 1.6238(4) 0.4109(3) 0.0584(16) Uani 1 1 d . . . . .
C6 C 0.8878(5) 1.6429(5) 0.4858(4) 0.081(2) Uani 1 1 d . . . . .
H6A H 0.864405 1.604049 0.508817 0.121 Uiso 1 1 calc GR . . . .
H6B H 0.903736 1.703881 0.516801 0.121 Uiso 1 1 calc GR . . . .
H6C H 0.941274 1.632793 0.479500 0.121 Uiso 1 1 calc GR . . . .
C7 C 0.7295(5) 1.6366(5) 0.4214(3) 0.0690(19) Uani 1 1 d . . . . .
H7A H 0.682066 1.621827 0.373760 0.103 Uiso 1 1 calc GR . . . .
H7B H 0.743495 1.697672 0.451185 0.103 Uiso 1 1 calc GR . . . .
H7C H 0.709016 1.598325 0.445871 0.103 Uiso 1 1 calc GR . . . .
C8 C 0.8484(5) 1.6838(5) 0.3754(4) 0.0713(19) Uani 1 1 d . . . . .
H8A H 0.901773 1.674772 0.368033 0.107 Uiso 1 1 calc GR . . . .
H8B H 0.863937 1.744611 0.406657 0.107 Uiso 1 1 calc GR . . . .
H8C H 0.801190 1.671391 0.328193 0.107 Uiso 1 1 calc GR . . . .
C9 C 0.7200(4) 1.4481(4) 0.1200(3) 0.0537(14) Uani 1 1 d . . . . .
C10 C 0.8130(4) 1.5076(5) 0.1763(4) 0.0686(19) Uani 1 1 d . . . . .
H10A H 0.807184 1.555383 0.211812 0.103 Uiso 1 1 calc GR . . . .
H10B H 0.849224 1.531835 0.151942 0.103 Uiso 1 1 calc GR . . . .
H10C H 0.842320 1.473814 0.201522 0.103 Uiso 1 1 calc GR . . . .
C11 C 0.6732(5) 1.5024(5) 0.0833(4) 0.0683(18) Uani 1 1 d . . . . .
H11A H 0.617156 1.463363 0.042297 0.102 Uiso 1 1 calc GR . . . .
H11B H 0.712847 1.535307 0.065483 0.102 Uiso 1 1 calc GR . . . .
H11C H 0.659684 1.543202 0.118637 0.102 Uiso 1 1 calc GR . . . .
C12 C 0.7300(5) 1.3747(5) 0.0633(3) 0.072(2) Uani 1 1 d . . . . .
H12A H 0.756055 1.338101 0.087003 0.108 Uiso 1 1 calc GR . . . .
H12B H 0.769564 1.400629 0.041867 0.108 Uiso 1 1 calc GR . . . .
H12C H 0.670795 1.338774 0.024843 0.108 Uiso 1 1 calc GR . . . .
C13 C 0.5355(4) 1.3457(4) 0.1197(3) 0.0557(15) Uani 1 1 d . . . . .
C14 C 0.5052(5) 1.2893(5) 0.1604(4) 0.075(2) Uani 1 1 d . . . . .
H14A H 0.534518 1.244946 0.159248 0.113 Uiso 1 1 calc GR . . . .
H14B H 0.439834 1.260562 0.137174 0.113 Uiso 1 1 calc GR . . . .
H14C H 0.521827 1.326224 0.211129 0.113 Uiso 1 1 calc GR . . . .
C15 C 0.4874(4) 1.4136(5) 0.1190(4) 0.0648(18) Uani 1 1 d . . . . .
H15A H 0.502812 1.451463 0.169173 0.097 Uiso 1 1 calc GR . . . .
H15B H 0.422213 1.383385 0.095356 0.097 Uiso 1 1 calc GR . . . .
H15C H 0.506465 1.449060 0.092113 0.097 Uiso 1 1 calc GR . . . .
C16 C 0.5131(5) 1.2865(5) 0.0414(4) 0.079(2) Uani 1 1 d . . . . .
H16A H 0.532559 1.322236 0.014803 0.119 Uiso 1 1 calc GR . . . .
H16B H 0.448120 1.255617 0.017018 0.119 Uiso 1 1 calc GR . . . .
H16C H 0.544479 1.243805 0.042539 0.119 Uiso 1 1 calc GR . . . .
B1 B 0.6782(4) 1.4863(4) 0.2636(3) 0.0424(13) Uani 1 1 d D . . . .
P3 P 0.3269(2) 0.0575(3) 0.33929(15) 0.0705(11) Uani 0.677(6) 1 d D . P A 1
P4 P 0.21834(11) -0.01903(12) 0.15721(9) 0.0575(4) Uani 1 1 d D . . . .
C17 C 0.4427(8) 0.0816(9) 0.4013(6) 0.107(6) Uani 0.677(6) 1 d D . P A 1
C18 C 0.4719(9) 0.0029(10) 0.3731(7) 0.101(5) Uani 0.677(6) 1 d D . P A 1
H18A H 0.431074 -0.050310 0.371883 0.151 Uiso 0.677(6) 1 calc GR . P A 1
H18B H 0.533347 0.013308 0.405585 0.151 Uiso 0.677(6) 1 calc GR . P A 1
H18C H 0.469824 -0.004102 0.323876 0.151 Uiso 0.677(6) 1 calc GR . P A 1
C19 C 0.4529(13) 0.0976(13) 0.4801(7) 0.133(7) Uani 0.677(6) 1 d D . P A 1
H19A H 0.504287 0.082580 0.505119 0.199 Uiso 0.677(6) 1 calc GR . P A 1
H19B H 0.398053 0.061244 0.480941 0.199 Uiso 0.677(6) 1 calc GR . P A 1
H19C H 0.462798 0.159449 0.504761 0.199 Uiso 0.677(6) 1 calc GR . P A 1
C20 C 0.5028(11) 0.1663(11) 0.3974(10) 0.145(8) Uani 0.677(6) 1 d D . P A 1
H20A H 0.496519 0.156434 0.346912 0.217 Uiso 0.677(6) 1 calc R . P A 1
H20B H 0.483255 0.215647 0.414868 0.217 Uiso 0.677(6) 1 calc R . P A 1
H20C H 0.565831 0.179605 0.428050 0.217 Uiso 0.677(6) 1 calc R . P A 1
C21 C 0.2580(8) 0.1085(10) 0.3769(6) 0.100(7) Uani 0.677(6) 1 d D . P A 1
C22 C 0.2413(13) 0.0885(12) 0.4380(8) 0.120(6) Uani 0.677(6) 1 d D . P A 1
H22A H 0.294299 0.122525 0.483217 0.181 Uiso 0.677(6) 1 calc R . P A 1
H22B H 0.189188 0.103762 0.442577 0.181 Uiso 0.677(6) 1 calc R . P A 1
H22C H 0.229364 0.025965 0.428850 0.181 Uiso 0.677(6) 1 calc R . P A 1
C23 C 0.2979(11) 0.2076(8) 0.3992(8) 0.110(5) Uani 0.677(6) 1 d D U P A 1
H23A H 0.309192 0.221394 0.358817 0.165 Uiso 0.677(6) 1 calc R . P A 1
H23B H 0.255588 0.234876 0.411296 0.165 Uiso 0.677(6) 1 calc R . P A 1
H23C H 0.354617 0.230045 0.441832 0.165 Uiso 0.677(6) 1 calc R . P A 1
C24 C 0.1695(12) 0.050(3) 0.3159(13) 0.43(4) Uani 0.677(6) 1 d D U P A 1
H24A H 0.169665 0.055736 0.269978 0.642 Uiso 0.677(6) 1 calc R . P A 1
H24B H 0.160707 -0.010933 0.312247 0.642 Uiso 0.677(6) 1 calc R . P A 1
H24C H 0.120531 0.066864 0.325974 0.642 Uiso 0.677(6) 1 calc R . P A 1
C25 C 0.2151(7) -0.1334(5) 0.1172(6) 0.098(3) Uani 1 1 d . . . . .
C26 C 0.2545(8) -0.1581(7) 0.1919(7) 0.126(4) Uani 1 1 d . . . . .
H26A H 0.315162 -0.116790 0.223335 0.189 Uiso 1 1 calc GR . . . .
H26B H 0.256444 -0.217670 0.177427 0.189 Uiso 1 1 calc GR . . . .
H26C H 0.214767 -0.154146 0.218592 0.189 Uiso 1 1 calc GR . . . .
C27 C 0.2813(8) -0.1405(6) 0.0855(5) 0.108(3) Uani 1 1 d . . . . .
H27A H 0.338786 -0.093967 0.117548 0.162 Uiso 1 1 calc R . . . .
H27B H 0.288994 -0.197568 0.079903 0.162 Uiso 1 1 calc R . . . .
H27C H 0.260812 -0.134754 0.037742 0.162 Uiso 1 1 calc R . . . .
C28 C 0.1280(8) -0.1961(8) 0.0774(13) 0.253(13) Uani 1 1 d . . . . .
H28A H 0.089089 -0.185127 0.103723 0.380 Uiso 1 1 calc R . . . .
H28B H 0.103185 -0.192006 0.029347 0.380 Uiso 1 1 calc R . . . .
H28C H 0.131367 -0.254820 0.071508 0.380 Uiso 1 1 calc R . . . .
C29 C 0.2036(7) 0.0408(7) 0.0949(5) 0.091(3) Uani 1 1 d . . . . .
C30 C 0.1611(12) 0.1008(11) 0.1153(10) 0.184(8) Uani 1 1 d . . . . .
H30A H 0.113997 0.073667 0.129937 0.277 Uiso 1 1 calc GR . . . .
H30B H 0.134267 0.117542 0.074011 0.277 Uiso 1 1 calc GR . . . .
H30C H 0.205501 0.152899 0.156276 0.277 Uiso 1 1 calc GR . . . .
C31 C 0.2810(6) 0.0635(7) 0.0735(5) 0.097(3) Uani 1 1 d . . . . .
H31A H 0.333447 0.106145 0.116054 0.146 Uiso 1 1 calc GR . . . .
H31B H 0.265961 0.088735 0.035629 0.146 Uiso 1 1 calc GR . . . .
H31C H 0.294702 0.010609 0.054708 0.146 Uiso 1 1 calc GR . . . .
C32 C 0.1202(8) -0.0295(12) 0.0171(7) 0.171(7) Uani 1 1 d . . . . .
H32A H 0.143975 -0.067268 -0.011167 0.257 Uiso 1 1 calc GR . . . .
H32B H 0.093448 0.003050 -0.011152 0.257 Uiso 1 1 calc GR . . . .
H32C H 0.074227 -0.065416 0.028001 0.257 Uiso 1 1 calc GR . . . .
B2 B 0.3207(10) 0.0582(10) 0.2446(5) 0.069(5) Uani 0.677(6) 1 d D U P A 1
B2A B 0.3279(14) 0.020(2) 0.2412(8) 0.059(8) Uani 0.323(6) 1 d D U P A 2
Al1 Al 0.73243(10) 0.94107(10) 0.24996(8) 0.0416(4) Uani 1 1 d D . . . .
F1 F 0.8627(4) 0.9732(4) 0.4638(3) 0.0993(16) Uani 1 1 d . . . . .
F2 F 0.9735(3) 1.0703(4) 0.4652(3) 0.0925(14) Uani 1 1 d . . . . .
F3 F 0.8999(4) 1.1075(4) 0.5310(2) 0.1100(18) Uani 1 1 d . . . . .
F4 F 0.9371(4) 1.1432(3) 0.3688(3) 0.1010(16) Uani 1 1 d . . . . .
F5 F 0.9151(4) 1.2186(3) 0.4599(3) 0.1108(18) Uani 1 1 d . . . . .
F6 F 0.8172(4) 1.1770(3) 0.3502(3) 0.0998(16) Uani 1 1 d . . . . .
F7 F 0.7565(4) 1.1526(5) 0.4636(3) 0.134(3) Uani 1 1 d . . . . .
F8 F 0.6764(3) 1.0627(4) 0.3557(2) 0.0970(16) Uani 1 1 d . . . . .
F9 F 0.7130(4) 1.0145(6) 0.4418(3) 0.134(3) Uani 1 1 d . . . . .
F10 F 0.7510(3) 1.0756(4) 0.1028(3) 0.0746(13) Uani 0.923(4) 1 d D . P B 1
F11 F 0.7589(3) 1.1702(3) 0.1995(3) 0.0686(12) Uani 0.923(4) 1 d D . P B 1
F12 F 0.6499(4) 1.1379(3) 0.0995(3) 0.0889(15) Uani 0.923(4) 1 d D . P B 1
F13 F 0.6118(3) 1.1395(3) 0.2289(2) 0.0641(11) Uani 0.923(4) 1 d D . P B 1
F14 F 0.5079(3) 1.0583(3) 0.1251(2) 0.0717(12) Uani 0.923(4) 1 d D . P B 1
F15 F 0.5426(3) 1.0070(3) 0.2113(2) 0.0601(10) Uani 0.923(4) 1 d D . P B 1
F16 F 0.5692(6) 0.9618(6) 0.0268(4) 0.100(3) Uani 0.923(4) 1 d D . P B 1
F17 F 0.5324(3) 0.8918(3) 0.0910(2) 0.0756(13) Uani 0.923(4) 1 d D . P B 1
F18 F 0.6575(3) 0.9056(3) 0.0760(2) 0.0726(13) Uani 0.923(4) 1 d D . P B 1
F19 F 0.4540(3) 0.7585(4) 0.1355(4) 0.125(2) Uani 1 1 d . . . . .
F20 F 0.4732(3) 0.8548(4) 0.2388(4) 0.125(2) Uani 1 1 d . . . . .
F21 F 0.4395(4) 0.7205(5) 0.2286(6) 0.174(4) Uani 1 1 d . . . . .
F22 F 0.5818(5) 0.8388(6) 0.3551(4) 0.144(3) Uani 1 1 d . . . . .
F23 F 0.6819(4) 0.7096(3) 0.2222(4) 0.131(2) Uani 1 1 d . . . . .
F24 F 0.7060(3) 0.8177(3) 0.3492(3) 0.0974(15) Uani 1 1 d . . . . .
F25 F 0.5982(4) 0.7290(4) 0.1269(4) 0.124(2) Uani 1 1 d . . . . .
F26 F 0.5359(5) 0.6397(4) 0.1671(5) 0.180(4) Uani 1 1 d . . . . .
F27 F 0.5899(4) 0.7074(5) 0.3147(5) 0.170(4) Uani 1 1 d . . . . .
F28 F 0.8927(7) 0.8372(9) 0.3023(7) 0.166(6) Uani 0.856(11) 1 d D . P B 1
F29 F 0.9977(7) 0.8537(9) 0.2598(8) 0.158(6) Uani 0.856(11) 1 d D . P B 1
F30 F 0.9743(6) 0.9644(6) 0.3204(5) 0.093(2) Uani 0.856(11) 1 d D . P B 1
F31 F 0.9871(4) 0.9690(7) 0.1860(4) 0.100(2) Uani 0.856(11) 1 d D . P B 1
F32 F 0.9026(4) 1.0314(5) 0.2231(5) 0.0904(19) Uani 0.856(11) 1 d D . P B 1
F33 F 0.8552(5) 0.9488(8) 0.1125(4) 0.134(4) Uani 0.856(11) 1 d D . P B 1
F34 F 0.9071(5) 0.7896(7) 0.1177(5) 0.233(6) Uani 1 1 d D . . . .
F35 F 0.7662(6) 0.7805(8) 0.0829(5) 0.191(7) Uani 0.856(11) 1 d D . P B 1
F36 F 0.8277(7) 0.7226(5) 0.1631(10) 0.239(8) Uani 0.856(11) 1 d D . P B 1
O1 O 0.8030(3) 0.9991(3) 0.3397(2) 0.0527(10) Uani 1 1 d . . . . .
O2 O 0.7054(3) 1.0157(3) 0.2111(2) 0.0438(10) Uani 0.923(4) 1 d D . P B 1
O3 O 0.6343(3) 0.8694(3) 0.2408(2) 0.0604(11) Uani 1 1 d . . . . .
O4 O 0.7870(7) 0.8830(7) 0.2083(7) 0.060(4) Uani 0.856(11) 1 d D . P B 1
C33 C 0.8268(4) 1.0674(4) 0.4015(3) 0.0502(13) Uani 1 1 d . . . . .
C34 C 0.8913(5) 1.0539(6) 0.4663(4) 0.072(2) Uani 1 1 d . . . . .
C35 C 0.8752(6) 1.1535(5) 0.3953(5) 0.079(2) Uani 1 1 d . . . . .
C36 C 0.7434(5) 1.0781(6) 0.4166(4) 0.079(2) Uani 1 1 d . . . . .
C37 C 0.6481(6) 1.0303(4) 0.1562(4) 0.0471(19) Uani 0.923(4) 1 d D . P B 1
C38 C 0.7037(5) 1.1050(5) 0.1406(4) 0.0643(19) Uani 0.923(4) 1 d D . P B 1
C39 C 0.5769(4) 1.0593(4) 0.1809(4) 0.0540(16) Uani 0.923(4) 1 d D . P B 1
C40 C 0.6012(5) 0.9473(5) 0.0862(3) 0.0560(17) Uani 0.923(4) 1 d D . P B 1
C41 C 0.5866(4) 0.7929(4) 0.2402(4) 0.0658(18) Uani 1 1 d . . . . .
C42 C 0.6011(8) 0.7150(6) 0.1892(8) 0.123(4) Uani 1 1 d . . . . .
C43 C 0.6171(7) 0.7880(7) 0.3152(7) 0.115(4) Uani 1 1 d . . . . .
C44 C 0.4863(7) 0.7822(9) 0.2092(10) 0.140(6) Uani 1 1 d . . . . .
C45 C 0.8638(5) 0.8794(7) 0.2009(4) 0.066(3) Uani 0.856(11) 1 d D . P B 1
C46 C 0.9343(7) 0.8834(7) 0.2727(6) 0.092(3) Uani 0.856(11) 1 d D . P B 1
C47 C 0.9059(6) 0.9572(9) 0.1812(5) 0.088(3) Uani 0.856(11) 1 d D . P B 1
C48 C 0.8387(7) 0.7908(9) 0.1392(7) 0.183(11) Uani 0.856(11) 1 d D . P B 1
Al2 Al 0.18566(10) 0.48275(12) 0.24997(8) 0.0433(4) Uani 1 1 d D . . . .
F37 F 0.5034(7) 0.4691(12) 0.3819(5) 0.134(6) Uani 0.694(11) 1 d D . P C 1
F38 F 0.3975(13) 0.3829(12) 0.2778(9) 0.140(7) Uani 0.694(11) 1 d D . P C 1
F39 F 0.4729(10) 0.5176(13) 0.2947(8) 0.123(7) Uani 0.694(11) 1 d D . P C 1
F40 F 0.4053(6) 0.6374(7) 0.3442(10) 0.132(9) Uani 0.694(11) 1 d D . P C 1
F41 F 0.4943(6) 0.6286(10) 0.4308(7) 0.175(7) Uani 0.694(11) 1 d D . P C 1
F42 F 0.3621(7) 0.6273(12) 0.4284(5) 0.208(10) Uani 0.694(11) 1 d D . P C 1
F43 F 0.4082(11) 0.4975(16) 0.4654(8) 0.181(13) Uani 0.694(11) 1 d D . P C 1
F44 F 0.3313(11) 0.3741(10) 0.3764(9) 0.175(6) Uiso 0.694(11) 1 d D . P C 1
F45 F 0.2699(5) 0.4723(13) 0.4055(5) 0.157(7) Uani 0.694(11) 1 d D . P C 1
F46 F 0.2707(4) 0.7522(5) 0.4146(3) 0.144(3) Uani 1 1 d . . . . .
F47 F 0.2749(4) 0.7499(3) 0.3113(3) 0.1105(18) Uani 1 1 d . . . . .
F48 F 0.1811(5) 0.7999(4) 0.3488(5) 0.172(4) Uani 1 1 d . . . . .
F49 F 0.1116(4) 0.6778(4) 0.2020(3) 0.1161(19) Uani 1 1 d . . . . .
F50 F 0.0163(3) 0.6739(3) 0.2539(4) 0.118(2) Uani 1 1 d . . . . .
F51 F 0.0299(2) 0.5564(3) 0.1956(2) 0.0722(11) Uani 1 1 d . . . . .
F52 F 0.1589(4) 0.6019(5) 0.4105(3) 0.132(3) Uani 1 1 d . . . . .
F53 F 0.0864(4) 0.6919(5) 0.3972(3) 0.148(3) Uani 1 1 d . . . . .
F54 F 0.0284(3) 0.5570(4) 0.3266(3) 0.0927(14) Uani 1 1 d . . . . .
F55 F 0.0209(12) 0.2724(13) 0.1211(11) 0.098(6) Uani 0.553(17) 1 d D . P D 1
F56 F -0.0960(12) 0.2395(13) 0.1484(13) 0.173(12) Uani 0.553(17) 1 d D . P D 1
F57 F -0.0444(17) 0.3720(17) 0.1462(13) 0.066(6) Uani 0.553(17) 1 d D . P D 1
F58 F -0.0569(11) 0.2668(11) 0.2908(12) 0.098(5) Uani 0.553(17) 1 d D . P D 1
F59 F -0.0737(8) 0.3765(10) 0.2679(7) 0.079(3) Uani 0.553(17) 1 d D . P D 1
F60 F 0.0391(19) 0.4010(13) 0.3589(12) 0.073(4) Uani 0.553(17) 1 d D . P D 1
F61 F 0.1604(17) 0.2768(18) 0.2292(18) 0.175(13) Uani 0.553(17) 1 d D . P D 1
F62 F 0.0414(14) 0.1875(8) 0.2267(13) 0.128(7) Uani 0.553(17) 1 d D . P D 1
F63 F 0.1299(14) 0.2886(18) 0.3301(13) 0.146(10) Uani 0.553(17) 1 d D . P D 1
F64 F 0.1234(6) 0.2995(5) 0.0334(5) 0.097(3) Uani 0.758(11) 1 d D . P E 1
F65 F 0.2470(6) 0.3480(6) 0.1238(4) 0.077(3) Uani 0.758(11) 1 d D . P E 1
F66 F 0.2449(8) 0.3749(9) 0.0287(6) 0.099(4) Uani 0.758(11) 1 d D . P E 1
F67 F 0.1071(6) 0.5422(8) 0.0604(5) 0.100(3) Uani 0.758(11) 1 d D . P E 1
F68 F 0.1154(8) 0.4401(10) -0.0222(5) 0.106(6) Uani 0.758(11) 1 d D . P E 1
F69 F 0.0272(8) 0.4069(11) 0.0313(7) 0.077(4) Uani 0.758(11) 1 d D . P E 1
F70 F 0.3422(6) 0.5128(7) 0.1620(7) 0.062(2) Uani 0.758(11) 1 d D . P E 1
F71 F 0.2718(11) 0.6016(8) 0.1751(7) 0.100(5) Uani 0.758(11) 1 d D . P E 1
F72 F 0.2870(8) 0.5526(9) 0.0744(7) 0.085(4) Uani 0.758(11) 1 d D . P E 1
O5 O 0.2893(4) 0.4684(7) 0.2847(4) 0.0446(19) Uani 0.694(11) 1 d D . P C 1
O6 O 0.1920(3) 0.5878(3) 0.2927(2) 0.0568(10) Uani 1 1 d . . . . .
O7 O 0.1047(3) 0.4135(3) 0.2643(2) 0.0544(10) Uani 1 1 d . . . . .
O8 O 0.1559(2) 0.4520(3) 0.15750(18) 0.0446(9) Uani 1 1 d . . . . .
C49 C 0.3654(4) 0.4944(5) 0.3444(3) 0.076(2) Uani 1 1 d D . . . .
C50 C 0.4362(7) 0.4649(11) 0.3244(6) 0.108(7) Uani 0.694(11) 1 d D . P C 1
C51 C 0.4072(8) 0.5960(12) 0.3903(8) 0.188(15) Uani 0.694(11) 1 d D . P C 1
C52 C 0.3442(7) 0.4579(11) 0.4025(6) 0.117(8) Uani 0.694(11) 1 d D . P C 1
C53 C 0.1493(4) 0.6445(5) 0.3095(4) 0.0663(18) Uani 1 1 d . . . . .
C54 C 0.2226(7) 0.7387(7) 0.3464(6) 0.111(4) Uani 1 1 d . . . . .
C55 C 0.0756(6) 0.6383(5) 0.2399(5) 0.080(2) Uani 1 1 d . . . . .
C56 C 0.1068(6) 0.6244(7) 0.3632(5) 0.095(3) Uani 1 1 d . . . . .
C57 C 0.0426(5) 0.3329(5) 0.2403(4) 0.0631(17) Uani 1 1 d D . . . .
C58 C -0.0175(9) 0.3024(9) 0.1615(7) 0.066(4) Uani 0.553(17) 1 d D . P D 1
C59 C -0.0131(9) 0.3444(10) 0.2912(7) 0.072(5) Uani 0.553(17) 1 d D . P D 1
C60 C 0.0938(12) 0.2682(12) 0.2613(12) 0.100(6) Uani 0.553(17) 1 d D . P D 1
C61 C 0.1820(4) 0.4548(4) 0.1021(3) 0.0505(14) Uani 1 1 d D . . . .
C62 C 0.2007(8) 0.3668(8) 0.0723(6) 0.074(4) Uani 0.758(11) 1 d D . P E 1
C63 C 0.1061(8) 0.4556(16) 0.0410(6) 0.077(4) Uani 0.758(11) 1 d D . P E 1
C64 C 0.2723(5) 0.5316(6) 0.1283(4) 0.055(2) Uani 0.758(11) 1 d D . P E 1
P3A P 0.3434(3) 0.1080(4) 0.3302(3) 0.0514(16) Uiso 0.323(6) 1 d D . P A 2
C17A C 0.2587(14) 0.0857(18) 0.3679(11) 0.121(19) Uiso 0.323(6) 1 d D . P A 2
C19A C 0.2796(18) 0.1526(18) 0.4432(12) 0.085(8) Uiso 0.323(6) 1 d D . P A 2
H19D H 0.285717 0.210532 0.439770 0.128 Uiso 0.323(6) 1 calc R . P A 2
H19E H 0.230564 0.135121 0.459134 0.128 Uiso 0.323(6) 1 calc R . P A 2
H19F H 0.335921 0.154835 0.478422 0.128 Uiso 0.323(6) 1 calc R . P A 2
C20A C 0.250(4) -0.004(3) 0.376(3) 0.37(6) Uiso 0.323(6) 1 d D . P A 2
H20D H 0.236387 -0.048258 0.328613 0.561 Uiso 0.323(6) 1 calc R . P A 2
H20E H 0.306232 -0.000945 0.411540 0.561 Uiso 0.323(6) 1 calc R . P A 2
H20F H 0.200875 -0.020659 0.392252 0.561 Uiso 0.323(6) 1 calc R . P A 2
C18A C 0.1724(14) 0.0941(15) 0.3157(12) 0.058(6) Uani 0.323(6) 1 d D . P A 2
H18D H 0.154562 0.053129 0.266105 0.087 Uiso 0.323(6) 1 calc R . P A 2
H18E H 0.123377 0.080476 0.332450 0.087 Uiso 0.323(6) 1 calc R . P A 2
H18F H 0.185522 0.153988 0.315817 0.087 Uiso 0.323(6) 1 calc R . P A 2
C23A C 0.5108(18) 0.0929(18) 0.3891(15) 0.090 Uiso 0.323(6) 1 d D . P A 2
H23D H 0.492122 0.049203 0.340480 0.135 Uiso 0.323(6) 1 calc R . P A 2
H23E H 0.576239 0.121571 0.409635 0.135 Uiso 0.323(6) 1 calc R . P A 2
H23F H 0.493637 0.064028 0.420731 0.135 Uiso 0.323(6) 1 calc R . P A 2
C22A C 0.491(2) 0.2296(18) 0.4562(13) 0.112(10) Uiso 0.323(6) 1 d D . P A 2
H22D H 0.478258 0.201726 0.489737 0.168 Uiso 0.323(6) 1 calc R . P A 2
H22E H 0.555518 0.262889 0.475630 0.168 Uiso 0.323(6) 1 calc R . P A 2
H22F H 0.456633 0.269171 0.450736 0.168 Uiso 0.323(6) 1 calc R . P A 2
C24A C 0.489(2) 0.215(2) 0.3398(17) 0.123(12) Uiso 0.323(6) 1 d D . P A 2
H24D H 0.474893 0.175741 0.290228 0.184 Uiso 0.323(6) 1 calc R . P A 2
H24E H 0.454796 0.254641 0.337995 0.184 Uiso 0.323(6) 1 calc R . P A 2
H24F H 0.553680 0.248359 0.362890 0.184 Uiso 0.323(6) 1 calc R . P A 2
C21A C 0.4652(14) 0.1608(14) 0.3834(11) 0.090 Uiso 0.323(6) 1 d D . P A 2
O5A O 0.2980(9) 0.4984(12) 0.2914(10) 0.041(6) Uiso 0.306(11) 1 d D . P C 2
C50A C 0.4418(9) 0.5688(12) 0.3484(9) 0.063(7) Uani 0.306(11) 1 d D . P C 2
F37A F 0.5118(10) 0.5960(14) 0.4111(8) 0.083(6) Uani 0.306(11) 1 d D . P C 2
F39A F 0.409(2) 0.6314(19) 0.337(2) 0.16(3) Uiso 0.306(11) 1 d D . P C 2
F38A F 0.4727(18) 0.5395(17) 0.2970(15) 0.070(8) Uani 0.306(11) 1 d D . P C 2
C51A C 0.3461(15) 0.4967(13) 0.4132(10) 0.060(7) Uiso 0.306(11) 1 d D . P C 2
F42A F 0.2736(18) 0.4341(14) 0.4016(13) 0.116(12) Uani 0.306(11) 1 d D . P C 2
F40A F 0.334(2) 0.5720(15) 0.4294(15) 0.128(10) Uiso 0.306(11) 1 d D U P C 2
F41A F 0.411(2) 0.508(3) 0.4730(13) 0.16(3) Uani 0.306(11) 1 d D U P C 2
C52A C 0.3939(12) 0.4094(11) 0.3282(11) 0.071(7) Uani 0.306(11) 1 d D . P C 2
F45A F 0.3412(13) 0.3371(10) 0.3308(15) 0.151(13) Uani 0.306(11) 1 d D . P C 2
F43A F 0.4749(14) 0.4183(16) 0.3730(16) 0.118(11) Uani 0.306(11) 1 d D . P C 2
F44A F 0.3904(15) 0.3856(18) 0.2607(13) 0.088(9) Uani 0.306(11) 1 d D . P C 2
O4A O 0.788(2) 0.875(3) 0.217(3) 0.041(16) Uani 0.144(11) 1 d D . P B 2
C45A C 0.8563(19) 0.853(2) 0.2031(14) 0.044(14) Uiso 0.144(11) 1 d D . P B 2
C46A C 0.936(2) 0.882(2) 0.2784(15) 0.090 Uiso 0.144(11) 1 d D . P B 2
F29A F 1.005(2) 0.860(3) 0.2693(17) 0.043(8) Uiso 0.144(11) 1 d D . P B 2
F30A F 0.967(4) 0.968(2) 0.313(3) 0.090 Uiso 0.144(11) 1 d D . P B 2
F28A F 0.910(3) 0.850(3) 0.3233(17) 0.061(10) Uiso 0.144(11) 1 d D . P B 2
C48A C 0.8497(17) 0.7625(19) 0.1487(14) 0.09(2) Uiso 0.144(11) 1 d D . P B 2
F36A F 0.863(3) 0.740(3) 0.2072(19) 0.090 Uiso 0.144(11) 1 d D . P B 2
F35A F 0.7620(17) 0.735(2) 0.1060(17) 0.062(9) Uiso 0.144(11) 1 d D . P B 2
C47A C 0.893(2) 0.913(2) 0.1640(14) 0.08(2) Uiso 0.144(11) 1 d D . P B 2
F31A F 0.974(2) 0.915(3) 0.167(3) 0.13(2) Uiso 0.144(11) 1 d D . P B 2
F32A F 0.890(2) 0.9930(19) 0.1855(18) 0.054(8) Uiso 0.144(11) 1 d D . P B 2
F33A F 0.8410(19) 0.875(2) 0.0931(13) 0.070(9) Uiso 0.144(11) 1 d D . P B 2
H1 H 0.866(3) 1.516(4) 0.335(3) 0.053(16) Uiso 1 1 d D . . . .
H2 H 0.688(3) 1.331(3) 0.173(3) 0.039(13) Uiso 1 1 d D . . . .
H4 H 0.134(3) -0.052(4) 0.161(3) 0.066(19) Uiso 1 1 d D . . . .
H1A H 0.679(4) 1.546(3) 0.253(3) 0.047(15) Uiso 1 1 d D . . . .
H1B H 0.621(3) 1.460(4) 0.275(3) 0.062(18) Uiso 1 1 d D . . . .
C58A C -0.0477(11) 0.3245(12) 0.1866(10) 0.084(7) Uani 0.447(17) 1 d D . P D 2
F55A F -0.0365(17) 0.3572(18) 0.1402(15) 0.061(7) Uani 0.447(17) 1 d D . P D 2
F56A F -0.1010(8) 0.2394(7) 0.1437(8) 0.062(4) Uani 0.447(17) 1 d D . P D 2
F57A F -0.0910(11) 0.3664(12) 0.2282(13) 0.095(5) Uani 0.447(17) 1 d D . P D 2
C59A C 0.0323(14) 0.3074(17) 0.3057(11) 0.104(8) Uani 0.447(17) 1 d D . P D 2
F58A F -0.0433(15) 0.2387(17) 0.2830(19) 0.126(11) Uani 0.447(17) 1 d D . P D 2
F59A F 0.029(2) 0.3677(15) 0.3539(14) 0.083(7) Uani 0.447(17) 1 d D . P D 2
F60A F 0.1025(14) 0.2838(15) 0.3370(9) 0.091(5) Uani 0.447(17) 1 d D . P D 2
C60A C 0.0758(13) 0.2593(10) 0.1993(13) 0.091(8) Uani 0.447(17) 1 d D . P D 2
F61A F 0.0534(15) 0.2598(16) 0.1262(12) 0.090(6) Uani 0.447(17) 1 d D . P D 2
F62A F 0.033(2) 0.1799(11) 0.1878(15) 0.129(9) Uani 0.447(17) 1 d D . P D 2
F63A F 0.1612(9) 0.2822(15) 0.2350(11) 0.079(6) Uani 0.447(17) 1 d D . P D 2
C62A C 0.2607(16) 0.4198(19) 0.1029(13) 0.096(14) Uani 0.242(11) 1 d D . P E 2
F64A F 0.236(4) 0.341(2) 0.110(3) 0.28(5) Uani 0.242(11) 1 d D . P E 2
F65A F 0.3340(19) 0.473(3) 0.1536(19) 0.104(15) Uani 0.242(11) 1 d D . P E 2
F66A F 0.271(2) 0.407(3) 0.0396(13) 0.12(2) Uani 0.242(11) 1 d D . P E 2
C64A C 0.2111(17) 0.5568(12) 0.1107(12) 0.071(9) Uiso 0.242(11) 1 d D . P E 2
F70A F 0.261(2) 0.6077(18) 0.1783(11) 0.048(7) Uani 0.242(11) 1 d D . P E 2
F71A F 0.1459(16) 0.5890(15) 0.0951(13) 0.092(8) Uani 0.242(11) 1 d D . P E 2
F72A F 0.260(2) 0.575(2) 0.073(2) 0.093(13) Uani 0.242(11) 1 d D . P E 2
C63A C 0.1055(19) 0.416(2) 0.0296(12) 0.13(4) Uani 0.242(11) 1 d D . P E 2
F67A F 0.032(2) 0.439(3) 0.037(2) 0.088(17) Uani 0.242(11) 1 d D . P E 2
F68A F 0.119(2) 0.4388(17) -0.0241(11) 0.089(18) Uani 0.242(11) 1 d D . P E 2
F69A F 0.0793(18) 0.3309(13) 0.0081(10) 0.083(8) Uani 0.242(11) 1 d D . P E 2
O2A O 0.674(3) 0.969(3) 0.1799(19) 0.048(13) Uiso 0.077(4) 1 d D . P B 2
C37A C 0.665(2) 1.028(2) 0.1483(16) 0.04(3) Uiso 0.077(4) 1 d D . P B 2
C38A C 0.735(3) 1.038(3) 0.112(2) 0.20(14) Uiso 0.077(4) 1 d D . P B 2
F10A F 0.732(6) 0.960(4) 0.071(5) 0.41(15) Uiso 0.077(4) 1 d D . P B 2
F11A F 0.814(2) 1.081(3) 0.164(3) 0.074(15) Uiso 0.077(4) 1 d D . P B 2
F12A F 0.718(4) 1.087(5) 0.070(3) 0.12(3) Uiso 0.077(4) 1 d D . P B 2
C39A C 0.700(3) 1.121(2) 0.208(2) 0.20(10) Uiso 0.077(4) 1 d D . P B 2
F13A F 0.787(3) 1.139(4) 0.240(3) 0.11(2) Uiso 0.077(4) 1 d D . P B 2
F14A F 0.690(6) 1.180(3) 0.176(2) 0.14(4) Uani 0.077(4) 1 d D . P B 2
F15A F 0.660(5) 1.125(5) 0.255(3) 0.17(4) Uiso 0.077(4) 1 d D . P B 2
C40A C 0.572(2) 1.011(2) 0.0913(16) 0.080 Uiso 0.077(4) 1 d D . P B 2
F16A F 0.558(4) 1.084(3) 0.089(3) 0.11(2) Uiso 0.077(4) 1 d D . P B 2
F17A F 0.507(3) 0.966(4) 0.107(3) 0.096(19) Uiso 0.077(4) 1 d D . P B 2
F18A F 0.564(2) 0.966(2) 0.0247(17) 0.006(8) Uiso 0.077(4) 1 d D . P B 2

loop_
_atom_site_aniso_label
_atom_site_aniso_U_11
_atom_site_aniso_U_22
_atom_site_aniso_U_33
_atom_site_aniso_U_23
_atom_site_aniso_U_13
_atom_site_aniso_U_12
P1 0.0396(7) 0.0527(8) 0.0290(6) 0.0054(6) 0.0115(5) 0.0148(6)
P2 0.0425(7) 0.0470(8) 0.0302(6) 0.0038(6) 0.0116(5) 0.0139(6)
C1 0.051(3) 0.064(4) 0.031(3) 0.011(2) 0.013(2) 0.024(3)
C2 0.072(4) 0.092(5) 0.042(3) 0.024(3) 0.017(3) 0.043(4)
C3 0.072(4) 0.089(5) 0.052(4) 0.027(3) 0.034(3) 0.031(4)
C4 0.085(5) 0.060(4) 0.047(3) 0.017(3) 0.021(3) 0.029(4)
C5 0.056(4) 0.058(4) 0.039(3) 0.000(3) 0.007(3) 0.015(3)
C6 0.074(5) 0.074(5) 0.046(4) -0.008(3) -0.006(3) 0.014(4)
C7 0.076(4) 0.071(4) 0.045(3) -0.005(3) 0.020(3) 0.031(4)
C8 0.064(4) 0.057(4) 0.063(4) 0.005(3) 0.009(3) 0.005(3)
C9 0.056(3) 0.073(4) 0.032(3) 0.015(3) 0.020(2) 0.023(3)
C10 0.054(4) 0.096(5) 0.052(4) 0.021(4) 0.028(3) 0.013(4)
C11 0.085(5) 0.080(5) 0.054(4) 0.036(4) 0.032(4) 0.034(4)
C12 0.083(5) 0.096(5) 0.042(3) 0.015(3) 0.034(3) 0.040(4)
C13 0.046(3) 0.051(3) 0.045(3) 0.001(3) 0.007(3) 0.006(3)
C14 0.053(4) 0.062(4) 0.082(5) 0.009(4) 0.018(4) 0.000(3)
C15 0.046(3) 0.077(4) 0.055(4) 0.007(3) 0.008(3) 0.025(3)
C16 0.064(4) 0.075(5) 0.049(4) -0.018(3) 0.002(3) 0.010(4)
B1 0.039(3) 0.047(3) 0.034(3) 0.004(3) 0.014(2) 0.012(3)
P3 0.0772(19) 0.100(3) 0.0524(15) 0.0297(15) 0.0348(14) 0.0459(18)
P4 0.0537(9) 0.0624(10) 0.0453(8) 0.0123(7) 0.0157(7) 0.0131(8)
C17 0.069(8) 0.173(15) 0.054(6) 0.003(8) 0.010(6) 0.057(9)
C18 0.089(9) 0.150(14) 0.071(8) 0.035(8) 0.024(7) 0.067(9)
C19 0.159(16) 0.182(18) 0.085(10) 0.057(11) 0.043(10) 0.099(15)
C20 0.087(11) 0.102(12) 0.151(17) -0.022(11) 0.018(11) -0.020(10)
C21 0.082(9) 0.114(11) 0.047(6) -0.023(7) 0.042(6) -0.032(7)
C22 0.186(17) 0.169(16) 0.111(11) 0.084(11) 0.111(12) 0.134(15)
C23 0.142(14) 0.089(10) 0.096(10) 0.015(8) 0.052(10) 0.047(10)
C24 0.104(17) 0.62(7) 0.19(3) -0.24(4) 0.098(19) -0.14(3)
C25 0.110(7) 0.059(5) 0.104(7) 0.005(4) 0.052(6) 0.004(5)
C26 0.125(9) 0.104(8) 0.150(11) 0.048(8) 0.045(8) 0.047(7)
C27 0.147(9) 0.091(6) 0.070(5) -0.004(5) 0.033(6) 0.064(6)
C28 0.078(8) 0.077(8) 0.48(3) 0.021(13) 0.032(13) -0.001(6)
C29 0.116(7) 0.138(8) 0.072(5) 0.064(5) 0.057(5) 0.080(6)
C30 0.242(18) 0.223(17) 0.26(2) 0.183(16) 0.175(17) 0.168(16)
C31 0.088(6) 0.111(7) 0.089(6) 0.050(5) 0.036(5) 0.010(5)
C32 0.093(8) 0.276(19) 0.112(9) 0.106(12) -0.001(7) 0.018(10)
B2 0.057(7) 0.092(13) 0.048(7) 0.014(7) 0.023(6) 0.016(8)
B2A 0.058(14) 0.08(2) 0.030(11) 0.002(11) 0.013(9) 0.027(13)
Al1 0.0376(8) 0.0415(8) 0.0391(8) 0.0091(7) 0.0120(6) 0.0119(7)
F1 0.096(3) 0.114(4) 0.092(3) 0.066(3) 0.020(3) 0.032(3)
F2 0.056(2) 0.121(4) 0.091(3) 0.038(3) 0.014(2) 0.033(3)
F3 0.105(4) 0.156(5) 0.042(2) 0.012(3) 0.006(2) 0.053(4)
F4 0.102(4) 0.087(3) 0.116(4) 0.037(3) 0.060(3) 0.011(3)
F5 0.116(4) 0.072(3) 0.091(3) -0.008(3) 0.013(3) 0.017(3)
F6 0.121(4) 0.059(3) 0.095(3) 0.026(2) 0.014(3) 0.029(3)
F7 0.099(4) 0.187(6) 0.069(3) -0.027(4) 0.017(3) 0.070(4)
F8 0.065(3) 0.160(5) 0.054(2) 0.014(3) 0.014(2) 0.058(3)
F9 0.081(3) 0.243(8) 0.100(4) 0.084(5) 0.050(3) 0.046(4)
F10 0.072(3) 0.087(3) 0.068(3) 0.032(3) 0.036(3) 0.018(3)
F11 0.068(3) 0.056(2) 0.065(3) 0.016(2) 0.023(2) 0.002(2)
F12 0.094(4) 0.100(4) 0.084(3) 0.061(3) 0.024(3) 0.035(3)
F13 0.061(2) 0.058(2) 0.063(2) 0.0114(19) 0.017(2) 0.023(2)
F14 0.063(2) 0.089(3) 0.062(2) 0.028(2) 0.014(2) 0.035(2)
F15 0.058(2) 0.068(2) 0.062(2) 0.027(2) 0.0291(19) 0.0232(19)
F16 0.110(5) 0.124(5) 0.041(3) 0.017(3) 0.008(2) 0.039(4)
F17 0.066(3) 0.067(3) 0.055(2) -0.003(2) 0.013(2) -0.002(2)
F18 0.066(3) 0.069(3) 0.054(2) -0.0078(19) 0.0100(19) 0.022(2)
F19 0.063(3) 0.134(5) 0.133(5) 0.060(4) -0.014(3) 0.008(3)
F20 0.070(3) 0.108(4) 0.231(8) 0.087(5) 0.069(4) 0.045(3)
F21 0.062(3) 0.144(6) 0.326(11) 0.147(7) 0.053(5) 0.008(3)
F22 0.145(6) 0.194(7) 0.129(5) 0.080(5) 0.086(5) 0.052(5)
F23 0.091(4) 0.076(3) 0.213(7) 0.053(4) 0.030(4) 0.047(3)
F24 0.063(3) 0.110(4) 0.106(4) 0.060(3) 0.010(2) 0.012(3)
F25 0.120(5) 0.086(4) 0.099(4) -0.017(3) 0.002(4) 0.027(3)
F26 0.145(6) 0.050(3) 0.251(9) 0.016(4) 0.015(6) -0.006(3)
F27 0.092(4) 0.165(6) 0.257(9) 0.169(7) 0.019(5) 0.007(4)
F28 0.089(6) 0.199(11) 0.238(13) 0.170(11) 0.025(7) 0.044(6)
F29 0.083(5) 0.128(7) 0.241(13) 0.036(7) 0.035(6) 0.069(5)
F30 0.055(3) 0.121(5) 0.076(4) 0.015(3) 0.012(3) 0.021(3)
F31 0.065(3) 0.144(7) 0.115(5) 0.058(5) 0.052(3) 0.042(4)
F32 0.085(4) 0.090(4) 0.111(5) 0.039(4) 0.055(4) 0.027(3)
F33 0.104(5) 0.250(12) 0.078(4) 0.080(6) 0.047(4) 0.072(6)
F34 0.105(5) 0.258(10) 0.196(8) -0.120(7) 0.055(5) 0.049(6)
F35 0.104(6) 0.216(12) 0.124(7) -0.096(8) -0.003(5) 0.070(7)
F36 0.106(7) 0.058(5) 0.43(2) -0.028(8) 0.042(10) 0.019(5)
O1 0.052(2) 0.045(2) 0.047(2) 0.0067(18) 0.0116(18) 0.0121(18)
O2 0.042(2) 0.042(2) 0.036(2) 0.0093(18) 0.0065(17) 0.0113(19)
O3 0.047(2) 0.052(2) 0.070(3) 0.019(2) 0.018(2) 0.0031(19)
O4 0.051(6) 0.067(6) 0.060(6) 0.010(5) 0.023(5) 0.028(5)
C33 0.047(3) 0.056(3) 0.036(3) 0.012(3) 0.008(2) 0.013(3)
C34 0.061(4) 0.098(6) 0.046(4) 0.022(4) 0.012(3) 0.025(4)
C35 0.073(5) 0.054(4) 0.076(5) 0.011(4) 0.005(4) 0.011(4)
C36 0.061(4) 0.120(7) 0.045(4) 0.009(4) 0.020(3) 0.036(4)
C37 0.045(3) 0.052(5) 0.036(3) 0.013(3) 0.012(3) 0.011(3)
C38 0.062(4) 0.071(5) 0.050(4) 0.024(4) 0.019(3) 0.009(4)
C39 0.047(3) 0.054(4) 0.051(4) 0.015(3) 0.009(3) 0.018(3)
C40 0.054(4) 0.058(4) 0.039(3) 0.010(3) 0.010(3) 0.009(3)
C41 0.045(3) 0.046(3) 0.091(5) 0.029(3) 0.009(3) 0.005(3)
C42 0.115(9) 0.058(5) 0.145(11) 0.021(6) 0.008(8) 0.012(5)
C43 0.078(6) 0.102(7) 0.139(9) 0.075(7) 0.010(6) -0.008(5)
C44 0.057(5) 0.124(10) 0.234(16) 0.113(11) 0.021(8) 0.012(6)
C45 0.052(5) 0.059(6) 0.081(6) 0.007(4) 0.028(4) 0.024(4)
C46 0.065(6) 0.082(7) 0.131(9) 0.037(7) 0.032(6) 0.036(5)
C47 0.088(8) 0.109(11) 0.102(8) 0.043(8) 0.062(7) 0.057(7)
C48 0.061(7) 0.168(16) 0.201(18) -0.096(14) 0.034(9) 0.036(9)
Al2 0.0362(8) 0.0611(10) 0.0301(7) 0.0129(7) 0.0142(6) 0.0146(7)
F37 0.066(6) 0.30(2) 0.071(6) 0.087(9) 0.028(4) 0.092(10)
F38 0.143(12) 0.176(16) 0.095(8) 0.036(9) 0.008(8) 0.107(12)
F39 0.063(8) 0.26(2) 0.064(7) 0.058(9) 0.041(6) 0.070(10)
F40 0.036(3) 0.096(8) 0.172(15) -0.029(8) 0.002(4) -0.004(3)
F41 0.046(5) 0.250(15) 0.127(9) -0.039(9) -0.008(5) 0.046(6)
F42 0.081(6) 0.35(2) 0.069(5) -0.089(9) -0.019(4) 0.104(10)
F43 0.073(12) 0.41(4) 0.068(9) 0.124(14) 0.020(8) 0.065(15)
F45 0.049(5) 0.39(2) 0.055(5) 0.096(10) 0.035(4) 0.077(9)
F46 0.076(3) 0.165(6) 0.088(4) -0.059(4) 0.009(3) 0.011(3)
F47 0.079(3) 0.077(3) 0.131(5) -0.002(3) 0.036(3) -0.002(3)
F48 0.109(5) 0.078(4) 0.239(9) -0.041(5) 0.040(5) 0.020(3)
F49 0.101(4) 0.097(4) 0.131(5) 0.057(4) 0.017(3) 0.018(3)
F50 0.078(3) 0.092(4) 0.151(5) 0.009(3) 0.019(3) 0.047(3)
F51 0.051(2) 0.074(3) 0.066(2) 0.010(2) 0.0044(18) 0.0181(19)
F52 0.086(3) 0.262(8) 0.058(3) 0.050(4) 0.041(3) 0.070(4)
F53 0.095(4) 0.181(6) 0.112(4) -0.046(4) 0.048(3) 0.050(4)
F54 0.069(3) 0.124(4) 0.097(3) 0.030(3) 0.052(3) 0.038(3)
F55 0.087(10) 0.075(9) 0.108(9) -0.009(6) 0.068(8) -0.007(7)
F56 0.131(16) 0.158(19) 0.15(2) 0.033(15) 0.054(14) -0.071(13)
F57 0.061(7) 0.099(13) 0.063(8) 0.044(10) 0.032(6) 0.041(7)
F58 0.077(7) 0.134(11) 0.132(10) 0.100(9) 0.059(7) 0.039(8)
F59 0.057(5) 0.138(8) 0.073(6) 0.058(7) 0.037(5) 0.048(5)
F60 0.084(9) 0.102(11) 0.077(7) 0.063(8) 0.058(6) 0.041(10)
F61 0.17(2) 0.134(19) 0.34(3) 0.12(2) 0.18(2) 0.112(16)
F62 0.123(11) 0.074(8) 0.24(2) 0.088(10) 0.098(14) 0.044(8)
F63 0.107(11) 0.217(18) 0.23(2) 0.183(17) 0.101(12) 0.089(11)
F64 0.092(5) 0.082(5) 0.082(5) -0.012(4) 0.044(4) -0.002(4)
F65 0.092(5) 0.092(7) 0.071(4) 0.031(4) 0.046(4) 0.052(5)
F66 0.079(7) 0.134(6) 0.067(5) -0.002(4) 0.050(5) 0.020(5)
F67 0.074(5) 0.141(8) 0.107(7) 0.078(6) 0.025(5) 0.051(6)
F68 0.072(7) 0.204(14) 0.050(8) 0.058(8) 0.022(6) 0.045(7)
F69 0.048(5) 0.108(9) 0.048(4) 0.029(4) 0.001(3) 0.000(4)
F70 0.033(3) 0.090(5) 0.061(4) 0.033(4) 0.017(3) 0.013(3)
F71 0.098(9) 0.067(7) 0.111(8) 0.006(6) 0.060(6) -0.007(6)
F72 0.066(5) 0.129(9) 0.060(4) 0.047(5) 0.031(3) 0.008(5)
O5 0.036(3) 0.061(6) 0.036(3) 0.013(4) 0.016(2) 0.018(3)
O6 0.052(2) 0.065(3) 0.044(2) 0.0055(19) 0.0205(18) 0.018(2)
O7 0.050(2) 0.074(3) 0.049(2) 0.028(2) 0.0274(19) 0.020(2)
O8 0.0408(19) 0.058(2) 0.0316(18) 0.0132(16) 0.0155(15) 0.0123(17)
C49 0.045(3) 0.141(7) 0.044(4) 0.034(4) 0.017(3) 0.037(4)
C50 0.054(7) 0.24(2) 0.053(7) 0.062(11) 0.024(6) 0.082(11)
C51 0.095(14) 0.36(4) 0.072(11) 0.051(18) -0.003(10) 0.10(2)
C52 0.046(7) 0.26(3) 0.039(6) 0.051(11) 0.019(5) 0.044(11)
C53 0.051(3) 0.067(4) 0.060(4) -0.004(3) 0.017(3) 0.019(3)
C54 0.083(6) 0.085(6) 0.108(8) -0.026(6) 0.027(6) 0.012(5)
C55 0.078(5) 0.055(4) 0.092(6) 0.015(4) 0.023(4) 0.025(4)
C56 0.065(5) 0.126(8) 0.077(5) -0.002(5) 0.037(4) 0.034(5)
C57 0.058(4) 0.081(5) 0.081(5) 0.050(4) 0.042(4) 0.035(4)
C58 0.063(8) 0.060(8) 0.079(10) 0.018(7) 0.048(7) 0.007(7)
C59 0.056(8) 0.121(13) 0.063(9) 0.059(9) 0.030(7) 0.030(9)
C60 0.103(14) 0.114(16) 0.120(17) 0.061(14) 0.071(13) 0.042(12)
C61 0.041(3) 0.076(4) 0.028(2) 0.014(3) 0.015(2) 0.009(3)
C62 0.061(6) 0.090(9) 0.057(6) -0.005(6) 0.037(5) 0.018(6)
C63 0.054(8) 0.150(14) 0.037(5) 0.048(7) 0.018(5) 0.034(7)
C64 0.049(5) 0.073(6) 0.038(4) 0.017(4) 0.021(3) 0.008(4)
C18A 0.067(15) 0.071(13) 0.065(14) 0.040(12) 0.027(11) 0.054(13)
C50A 0.033(10) 0.11(2) 0.061(13) 0.042(13) 0.024(9) 0.039(12)
F37A 0.038(8) 0.128(15) 0.060(9) 0.004(9) 0.017(6) 0.022(8)
F38A 0.050(14) 0.077(10) 0.056(13) 0.021(8) 0.016(10) -0.013(9)
F42A 0.16(3) 0.077(11) 0.050(10) 0.028(8) 0.019(13) -0.036(12)
F41A 0.08(3) 0.37(7) 0.039(14) 0.05(2) 0.033(16) 0.12(4)
C52A 0.043(13) 0.077(18) 0.072(17) 0.021(14) 0.007(12) 0.013(12)
F45A 0.113(16) 0.058(11) 0.23(3) 0.040(15) 0.001(17) 0.040(11)
F43A 0.074(15) 0.120(18) 0.15(2) 0.040(14) 0.009(13) 0.063(14)
F44A 0.057(11) 0.13(2) 0.12(2) 0.057(16) 0.053(13) 0.056(12)
O4A 0.02(2) 0.04(2) 0.03(2) -0.013(19) -0.006(17) 0.011(19)
C58A 0.082(14) 0.093(15) 0.081(14) 0.049(12) 0.030(12) 0.017(12)
F55A 0.041(8) 0.062(9) 0.058(8) 0.009(6) 0.012(7) 0.001(9)
F56A 0.053(8) 0.052(8) 0.072(10) 0.019(7) 0.024(7) 0.009(7)
F57A 0.071(9) 0.124(11) 0.152(16) 0.092(13) 0.067(12) 0.060(8)
C59A 0.085(15) 0.16(2) 0.13(2) 0.10(2) 0.064(15) 0.057(17)
F58A 0.092(12) 0.165(19) 0.19(2) 0.137(18) 0.078(12) 0.046(12)
F59A 0.076(10) 0.127(19) 0.079(10) 0.071(12) 0.043(8) 0.034(14)
F60A 0.111(14) 0.119(12) 0.088(9) 0.075(9) 0.052(9) 0.057(11)
C60A 0.088(15) 0.056(11) 0.14(2) 0.037(12) 0.071(16) 0.018(10)
F61A 0.103(15) 0.078(9) 0.096(10) 0.016(7) 0.072(11) 0.015(9)
F62A 0.156(17) 0.101(13) 0.21(2) 0.094(13) 0.119(18) 0.068(12)
F63A 0.044(8) 0.085(13) 0.122(12) 0.047(10) 0.036(8) 0.030(8)
C62A 0.08(3) 0.13(4) 0.031(15) -0.002(19) 0.017(17) 0.00(3)
F64A 0.24(8) 0.07(3) 0.48(12) -0.01(5) 0.16(8) 0.06(4)
F65A 0.066(19) 0.19(4) 0.067(18) 0.04(3) 0.040(15) 0.05(2)
F66A 0.063(18) 0.29(6) 0.064(16) 0.09(3) 0.048(14) 0.11(3)
F70A 0.041(11) 0.063(17) 0.032(10) 0.022(11) 0.007(8) 0.007(11)
F71A 0.11(2) 0.075(15) 0.077(16) 0.023(12) 0.036(14) 0.018(14)
F72A 0.10(3) 0.10(2) 0.066(15) 0.024(13) 0.054(19) -0.008(18)
C63A 0.09(4) 0.26(12) 0.05(3) 0.04(4) 0.04(3) 0.09(6)
F67A 0.038(14) 0.15(4) 0.10(3) 0.08(3) 0.028(14) 0.026(19)
F68A 0.12(3) 0.078(18) 0.016(16) 0.009(12) 0.014(15) -0.038(17)
F69A 0.103(18) 0.046(11) 0.051(11) -0.015(8) 0.027(11) -0.021(11)
F14A 0.26(11) 0.09(5) 0.03(3) -0.02(3) 0.00(4) 0.08(6)

loop_
_atom_type_symbol
_atom_type_description
_atom_type_scat_dispersion_real
_atom_type_scat_dispersion_imag
_atom_type_scat_source
C C 0.0033 0.0016 'International Tables Vol C Tables 4.2.6.8 and 6.1.1.4'
H H 0.0000 0.0000 'International Tables Vol C Tables 4.2.6.8 and 6.1.1.4'
Al Al 0.0645 0.0514 'International Tables Vol C Tables 4.2.6.8 and 6.1.1.4'
B B 0.0013 0.0007 'International Tables Vol C Tables 4.2.6.8 and 6.1.1.4'
F F 0.0171 0.0103 'International Tables Vol C Tables 4.2.6.8 and 6.1.1.4'
O O 0.0106 0.0060 'International Tables Vol C Tables 4.2.6.8 and 6.1.1.4'
P P 0.1023 0.0942 'International Tables Vol C Tables 4.2.6.8 and 6.1.1.4'

loop_
_geom_angle_atom_site_label_1
_geom_angle_atom_site_label_2
_geom_angle_atom_site_label_3
_geom_angle
_geom_angle_site_symmetry_1
_geom_angle_site_symmetry_3
_geom_angle_publ_flag
C1 P1 C5 115.4(3) . . ?
C1 P1 B1 114.1(3) . . ?
C5 P1 B1 108.2(3) . . ?
C9 P2 C13 115.9(3) . . ?
C9 P2 B1 114.0(3) . . ?
C13 P2 B1 108.4(3) . . ?
C2 C1 P1 112.3(5) . . ?
C2 C1 C4 107.2(5) . . ?
C3 C1 P1 111.1(4) . . ?
C3 C1 C2 110.7(5) . . ?
C3 C1 C4 108.8(6) . . ?
C4 C1 P1 106.6(4) . . ?
C6 C5 P1 112.0(5) . . ?
C6 C5 C7 108.9(6) . . ?
C7 C5 P1 109.2(4) . . ?
C8 C5 P1 106.3(4) . . ?
C8 C5 C6 110.6(6) . . ?
C8 C5 C7 109.7(6) . . ?
C10 C9 P2 106.2(4) . . ?
C10 C9 C11 109.0(6) . . ?
C10 C9 C12 109.0(6) . . ?
C11 C9 P2 111.1(4) . . ?
C11 C9 C12 110.5(5) . . ?
C12 C9 P2 110.8(5) . . ?
C14 C13 P2 106.4(4) . . ?
C14 C13 C15 109.9(6) . . ?
C14 C13 C16 108.9(6) . . ?
C15 C13 P2 109.7(4) . . ?
C16 C13 P2 111.7(5) . . ?
C16 C13 C15 110.2(6) . . ?
P1 B1 P2 118.8(3) . . ?
C17 P3 B2 111.7(6) . . ?
C21 P3 C17 116.9(5) . . ?
C21 P3 B2 116.8(7) . . ?
C25 P4 B2 117.5(7) . . ?
C25 P4 B2A 97.4(9) . . ?
C29 P4 C25 115.7(5) . . ?
C29 P4 B2 106.3(6) . . ?
C29 P4 B2A 121.1(12) . . ?
C18 C17 P3 107.4(8) . . ?
C18 C17 C20 110.1(12) . . ?
C19 C17 P3 113.2(10) . . ?
C19 C17 C18 109.9(11) . . ?
C19 C17 C20 109.1(13) . . ?
C20 C17 P3 107.1(10) . . ?
C22 C21 P3 118.0(12) . . ?
C22 C21 C23 109.0(12) . . ?
C22 C21 C24 99.2(16) . . ?
C23 C21 P3 109.0(8) . . ?
C24 C21 P3 95.9(13) . . ?
C24 C21 C23 126(2) . . ?
C26 C25 P4 102.1(6) . . ?
C27 C25 P4 114.1(7) . . ?
C27 C25 C26 102.4(9) . . ?
C28 C25 P4 115.1(9) . . ?
C28 C25 C26 104.0(12) . . ?
C28 C25 C27 116.5(11) . . ?
C30 C29 P4 109.4(7) . . ?
C30 C29 C31 122.7(10) . . ?
C30 C29 C32 99.2(11) . . ?
C31 C29 P4 113.5(6) . . ?
C31 C29 C32 103.6(8) . . ?
C32 C29 P4 105.8(8) . . ?
P4 B2 P3 121.3(8) . . ?
P4 B2A P3A 119.3(10) . . ?
O1 Al1 O2 107.4(2) . . ?
O1 Al1 O4A 104.6(17) . . ?
O3 Al1 O1 112.5(2) . . ?
O3 Al1 O2 107.7(2) . . ?
O3 Al1 O4 108.6(4) . . ?
O3 Al1 O4A 104.6(15) . . ?
O3 Al1 O2A 90.3(14) . . ?
O4 Al1 O1 108.4(4) . . ?
O4 Al1 O2 112.3(5) . . ?
O2A Al1 O1 134.2(15) . . ?
O2A Al1 O4A 107(2) . . ?
C33 O1 Al1 148.9(4) . . ?
C37 O2 Al1 147.6(4) . . ?
C41 O3 Al1 151.6(4) . . ?
C45 O4 Al1 148.5(9) . . ?
O1 C33 C34 109.7(5) . . ?
O1 C33 C35 110.6(5) . . ?
O1 C33 C36 111.1(5) . . ?
C35 C33 C34 108.6(6) . . ?
C35 C33 C36 107.1(6) . . ?
C36 C33 C34 109.7(5) . . ?
F1 C34 F2 108.3(7) . . ?
F1 C34 F3 107.6(7) . . ?
F1 C34 C33 111.0(6) . . ?
F2 C34 F3 106.9(6) . . ?
F2 C34 C33 110.6(6) . . ?
F3 C34 C33 112.3(6) . . ?
F4 C35 F5 108.4(7) . . ?
F4 C35 F6 107.6(8) . . ?
F4 C35 C33 110.2(6) . . ?
F5 C35 C33 111.6(7) . . ?
F6 C35 F5 108.2(7) . . ?
F6 C35 C33 110.7(6) . . ?
F7 C36 F8 109.3(7) . . ?
F7 C36 F9 107.6(7) . . ?
F7 C36 C33 115.4(7) . . ?
F8 C36 F9 104.7(7) . . ?
F8 C36 C33 110.8(5) . . ?
F9 C36 C33 108.5(7) . . ?
O2 C37 C38 107.7(6) . . ?
O2 C37 C39 109.3(7) . . ?
O2 C37 C40 111.2(6) . . ?
C38 C37 C40 109.4(7) . . ?
C39 C37 C38 109.2(6) . . ?
C39 C37 C40 110.0(6) . . ?
F10 C38 F12 106.5(6) . . ?
F10 C38 C37 110.9(7) . . ?
F11 C38 F10 108.6(6) . . ?
F11 C38 F12 106.4(7) . . ?
F11 C38 C37 112.8(6) . . ?
F12 C38 C37 111.4(6) . . ?
F13 C39 F14 106.6(5) . . ?
F13 C39 F15 107.8(6) . . ?
F13 C39 C37 111.4(5) . . ?
F14 C39 C37 112.4(5) . . ?
F15 C39 F14 107.4(5) . . ?
F15 C39 C37 111.0(5) . . ?
F16 C40 F17 107.1(7) . . ?
F16 C40 F18 105.2(7) . . ?
F16 C40 C37 114.7(7) . . ?
F17 C40 C37 110.1(6) . . ?
F18 C40 F17 108.0(6) . . ?
F18 C40 C37 111.4(6) . . ?
O3 C41 C42 110.4(7) . . ?
O3 C41 C43 110.9(6) . . ?
O3 C41 C44 108.3(6) . . ?
C43 C41 C42 106.8(9) . . ?
C43 C41 C44 112.5(9) . . ?
C44 C41 C42 107.8(9) . . ?
F23 C42 F25 108.5(12) . . ?
F23 C42 C41 110.1(9) . . ?
F25 C42 C41 109.4(8) . . ?
F26 C42 F23 111.4(9) . . ?
F26 C42 F25 104.4(10) . . ?
F26 C42 C41 112.8(11) . . ?
F22 C43 C41 107.2(8) . . ?
F24 C43 F22 108.7(10) . . ?
F24 C43 C41 112.6(9) . . ?
F27 C43 F22 109.0(10) . . ?
F27 C43 F24 106.1(8) . . ?
F27 C43 C41 113.1(10) . . ?
F19 C44 F21 110.2(11) . . ?
F19 C44 C41 111.1(12) . . ?
F20 C44 F19 110.3(9) . . ?
F20 C44 F21 105.5(13) . . ?
F20 C44 C41 110.6(10) . . ?
F21 C44 C41 109.0(8) . . ?
O4 C45 C46 111.4(8) . . ?
O4 C45 C47 110.6(9) . . ?
O4 C45 C48 106.2(8) . . ?
C47 C45 C46 107.8(7) . . ?
C47 C45 C48 111.0(9) . . ?
C48 C45 C46 109.9(8) . . ?
F28 C46 F29 110.7(10) . . ?
F28 C46 F30 107.3(10) . . ?
F28 C46 C45 108.7(8) . . ?
F29 C46 C45 110.9(9) . . ?
F30 C46 F29 107.8(8) . . ?
F30 C46 C45 111.4(8) . . ?
F31 C47 F32 108.8(10) . . ?
F31 C47 F33 107.9(7) . . ?
F31 C47 C45 115.3(9) . . ?
F32 C47 F33 103.4(10) . . ?
F32 C47 C45 109.9(7) . . ?
F33 C47 C45 110.9(9) . . ?
F34 C48 F36 103.7(12) . . ?
F34 C48 C45 110.0(8) . . ?
F35 C48 F34 109.4(11) . . ?
F35 C48 F36 112.5(12) . . ?
F35 C48 C45 109.2(9) . . ?
F36 C48 C45 111.9(10) . . ?
O6 Al2 O5 110.8(4) . . ?
O6 Al2 O5A 96.5(7) . . ?
O7 Al2 O5 110.4(4) . . ?
O7 Al2 O6 107.4(2) . . ?
O7 Al2 O5A 121.6(7) . . ?
O8 Al2 O5 106.2(3) . . ?
O8 Al2 O6 114.8(2) . . ?
O8 Al2 O7 107.2(2) . . ?
O8 Al2 O5A 109.4(7) . . ?
C49 O5 Al2 144.5(7) . . ?
C53 O6 Al2 148.7(4) . . ?
C57 O7 Al2 147.5(4) . . ?
C61 O8 Al2 147.4(3) . . ?
O5 C49 C50 110.5(7) . . ?
O5 C49 C51 116.1(8) . . ?
O5 C49 C52 109.6(7) . . ?
C50 C49 C51 108.5(9) . . ?
C50 C49 C52 111.3(8) . . ?
C52 C49 C51 100.6(9) . . ?
O5A C49 C50A 98.8(11) . . ?
O5A C49 C51A 113.5(13) . . ?
O5A C49 C52A 118.0(12) . . ?
C50A C49 C51A 119.7(11) . . ?
C50A C49 C52A 106.3(10) . . ?
C51A C49 C52A 101.4(12) . . ?
F37 C50 F39 106.4(14) . . ?
F37 C50 C49 112.7(9) . . ?
F38 C50 F37 109.3(14) . . ?
F38 C50 F39 111.2(14) . . ?
F38 C50 C49 108.0(11) . . ?
F39 C50 C49 109.3(11) . . ?
F40 C51 F41 99.2(14) . . ?
F40 C51 F42 105.0(17) . . ?
F40 C51 C49 107.7(10) . . ?
F41 C51 F42 109.8(12) . . ?
F41 C51 C49 117.7(13) . . ?
F42 C51 C49 115.4(13) . . ?
F43 C52 F44 112.9(16) . . ?
F43 C52 F45 109.4(13) . . ?
F43 C52 C49 111.3(12) . . ?
F44 C52 F45 111.6(14) . . ?
F44 C52 C49 104.9(10) . . ?
F45 C52 C49 106.5(9) . . ?
O6 C53 C54 106.6(6) . . ?
O6 C53 C55 110.0(5) . . ?
O6 C53 C56 110.3(7) . . ?
C55 C53 C54 110.1(8) . . ?
C55 C53 C56 109.7(6) . . ?
C56 C53 C54 110.1(7) . . ?
F46 C54 F48 106.1(8) . . ?
F46 C54 C53 110.0(10) . . ?
F47 C54 F46 110.0(9) . . ?
F47 C54 F48 109.2(11) . . ?
F47 C54 C53 111.9(7) . . ?
F48 C54 C53 109.3(8) . . ?
F49 C55 C53 110.8(7) . . ?
F50 C55 F49 108.3(7) . . ?
F50 C55 C53 112.6(7) . . ?
F51 C55 F49 105.9(7) . . ?
F51 C55 F50 106.8(7) . . ?
F51 C55 C53 112.0(6) . . ?
F52 C56 F53 110.2(8) . . ?
F52 C56 F54 107.3(9) . . ?
F52 C56 C53 111.2(6) . . ?
F53 C56 F54 105.8(6) . . ?
F53 C56 C53 112.1(9) . . ?
F54 C56 C53 110.1(7) . . ?
O7 C57 C58 112.9(7) . . ?
O7 C57 C59 103.7(7) . . ?
O7 C57 C60 108.1(8) . . ?
O7 C57 C58A 112.7(8) . . ?
O7 C57 C59A 110.8(10) . . ?
O7 C57 C60A 110.5(7) . . ?
C58 C57 C59 111.2(8) . . ?
C58 C57 C60 114.7(11) . . ?
C60 C57 C59 105.4(9) . . ?
C58A C57 C59A 111.1(11) . . ?
C58A C57 C60A 106.9(12) . . ?
C59A C57 C60A 104.3(12) . . ?
F55 C58 F56 110.6(16) . . ?
F55 C58 F57 111.9(18) . . ?
F55 C58 C57 110.9(15) . . ?
F56 C58 F57 104.8(17) . . ?
F56 C58 C57 108.9(13) . . ?
F57 C58 C57 109.7(14) . . ?
F58 C59 F60 112.0(14) . . ?
F58 C59 C57 110.6(13) . . ?
F59 C59 F58 105.6(14) . . ?
F59 C59 F60 105.0(17) . . ?
F59 C59 C57 111.5(10) . . ?
F60 C59 C57 111.9(12) . . ?
F61 C60 C57 104.0(15) . . ?
F62 C60 F61 103.9(19) . . ?
F62 C60 C57 110.6(15) . . ?
F63 C60 F61 111.8(19) . . ?
F63 C60 F62 113.9(19) . . ?
F63 C60 C57 111.8(18) . . ?
O8 C61 C62 108.0(6) . . ?
O8 C61 C63 109.2(6) . . ?
O8 C61 C64 111.6(5) . . ?
O8 C61 C62A 113.6(10) . . ?
O8 C61 C64A 105.2(9) . . ?
O8 C61 C63A 113.0(13) . . ?
C63 C61 C62 106.4(10) . . ?
C63 C61 C64 114.5(10) . . ?
C64 C61 C62 106.8(6) . . ?
C62A C61 C64A 110.7(15) . . ?
C63A C61 C62A 112.8(18) . . ?
C63A C61 C64A 100.5(15) . . ?
F64 C62 C61 110.9(9) . . ?
F65 C62 F64 108.0(11) . . ?
F65 C62 F66 108.7(11) . . ?
F65 C62 C61 111.7(8) . . ?
F66 C62 F64 107.9(9) . . ?
F66 C62 C61 109.6(11) . . ?
F67 C63 C61 105.5(13) . . ?
F68 C63 F67 103.6(14) . . ?
F68 C63 C61 115.5(10) . . ?
F69 C63 F67 107.0(13) . . ?
F69 C63 F68 109.6(14) . . ?
F69 C63 C61 114.6(13) . . ?
F70 C64 F71 106.7(10) . . ?
F70 C64 F72 106.7(9) . . ?
F70 C64 C61 111.9(8) . . ?
F71 C64 F72 108.3(11) . . ?
F71 C64 C61 109.7(9) . . ?
F72 C64 C61 113.3(8) . . ?
C17A P3A B2A 117.3(13) . . ?
C17A P3A C21A 125.3(10) . . ?
C21A P3A B2A 107.1(9) . . ?
C19A C17A P3A 115.3(17) . . ?
C19A C17A C20A 108(2) . . ?
C19A C17A C18A 104.4(18) . . ?
C20A C17A P3A 107(2) . . ?
C20A C17A C18A 117(3) . . ?
C18A C17A P3A 105.9(15) . . ?
C23A C21A P3A 110.9(15) . . ?
C22A C21A P3A 115.2(17) . . ?
C22A C21A C23A 112.1(19) . . ?
C22A C21A C24A 102.1(19) . . ?
C24A C21A P3A 100.1(16) . . ?
C24A C21A C23A 116(2) . . ?
C49 O5A Al2 150.1(16) . . ?
F37A C50A C49 110.8(13) . . ?
F37A C50A F39A 114(2) . . ?
F37A C50A F38A 104.9(18) . . ?
F39A C50A C49 108.0(17) . . ?
F39A C50A F38A 109(2) . . ?
F38A C50A C49 109.8(14) . . ?
F42A C51A C49 114.2(16) . . ?
F40A C51A C49 99.5(17) . . ?
F40A C51A F42A 110(2) . . ?
F41A C51A C49 119.8(19) . . ?
F41A C51A F42A 110(2) . . ?
F41A C51A F40A 101(2) . . ?
F45A C52A C49 116.9(14) . . ?
F43A C52A C49 115.3(15) . . ?
F43A C52A F45A 102.3(17) . . ?
F44A C52A C49 108.5(16) . . ?
F44A C52A F45A 104(2) . . ?
F44A C52A F43A 109(2) . . ?
C45A O4A Al1 158(3) . . ?
O4A C45A C46A 108(2) . . ?
O4A C45A C48A 127(2) . . ?
O4A C45A C47A 108(2) . . ?
C46A C45A C48A 111(2) . . ?
C46A C45A C47A 104.2(16) . . ?
C47A C45A C48A 97.2(14) . . ?
F29A C46A C45A 111(2) . . ?
F29A C46A F30A 107(3) . . ?
F30A C46A C45A 112(2) . . ?
F28A C46A C45A 111(2) . . ?
F28A C46A F29A 112(2) . . ?
F28A C46A F30A 104(3) . . ?
F34 C48A C45A 101.8(15) . . ?
F36A C48A F34 132(2) . . ?
F36A C48A C45A 83(3) . . ?
F36A C48A F35A 112(2) . . ?
F35A C48A F34 115(2) . . ?
F35A C48A C45A 99(3) . . ?
F31A C47A C45A 112(2) . . ?
F31A C47A F33A 104(2) . . ?
F32A C47A C45A 115(2) . . ?
F32A C47A F31A 111(3) . . ?
F32A C47A F33A 108(2) . . ?
F33A C47A C45A 106.8(19) . . ?
F55A C58A C57 110.0(17) . . ?
F55A C58A F56A 102.3(16) . . ?
F55A C58A F57A 113(2) . . ?
F56A C58A C57 113.6(13) . . ?
F56A C58A F57A 111.0(15) . . ?
F57A C58A C57 106.9(16) . . ?
F58A C59A C57 110.9(19) . . ?
F58A C59A F60A 107.5(19) . . ?
F59A C59A C57 113.5(17) . . ?
F59A C59A F58A 107(2) . . ?
F59A C59A F60A 108(2) . . ?
F60A C59A C57 109.8(16) . . ?
F61A C60A C57 105.5(16) . . ?
F62A C60A C57 116.2(16) . . ?
F62A C60A F61A 102(2) . . ?
F62A C60A F63A 113(2) . . ?
F63A C60A C57 106.8(16) . . ?
F63A C60A F61A 112.8(17) . . ?
F64A C62A C61 105(2) . . ?
F65A C62A C61 111(2) . . ?
F65A C62A F64A 113(3) . . ?
F65A C62A F66A 108(2) . . ?
F66A C62A C61 110.8(19) . . ?
F66A C62A F64A 108(3) . . ?
F70A C64A C61 111.5(18) . . ?
F70A C64A F71A 102(2) . . ?
F70A C64A F72A 105(2) . . ?
F71A C64A C61 116.5(18) . . ?
F71A C64A F72A 107(2) . . ?
F72A C64A C61 113(2) . . ?
F67A C63A C61 109(2) . . ?
F68A C63A C61 117(2) . . ?
F68A C63A F67A 106(3) . . ?
F69A C63A C61 110(2) . . ?
F69A C63A F67A 106(3) . . ?
F69A C63A F68A 108(2) . . ?
C37A O2A Al1 150(3) . . ?
O2A C37A C38A 108(2) . . ?
O2A C37A C39A 110(2) . . ?
O2A C37A C40A 118(2) . . ?
C39A C37A C38A 102(2) . . ?
C40A C37A C38A 108(2) . . ?
C40A C37A C39A 110(2) . . ?
F10A C38A C37A 112(3) . . ?
F10A C38A F12A 109(3) . . ?
F11A C38A C37A 107(2) . . ?
F11A C38A F10A 112(3) . . ?
F11A C38A F12A 108(3) . . ?
F12A C38A C37A 108(3) . . ?
F13A C39A C37A 105(2) . . ?
F13A C39A F14A 106(3) . . ?
F14A C39A C37A 110(2) . . ?
F15A C39A C37A 113(3) . . ?
F15A C39A F13A 111(3) . . ?
F15A C39A F14A 111(3) . . ?
F16A C40A C37A 112(3) . . ?
F16A C40A F17A 108(3) . . ?
F16A C40A F18A 107(3) . . ?
F17A C40A C37A 110(2) . . ?
F18A C40A C37A 111(2) . . ?
F18A C40A F17A 109(3) . . ?

loop_
_geom_bond_atom_site_label_1
_geom_bond_atom_site_label_2
_geom_bond_distance
_geom_bond_site_symmetry_2
_geom_bond_publ_flag
P1 C1 1.850(6) . ?
P1 C5 1.859(6) . ?
P1 B1 1.936(6) . ?
P2 C9 1.852(6) . ?
P2 C13 1.856(6) . ?
P2 B1 1.940(6) . ?
C1 C2 1.536(8) . ?
C1 C3 1.532(8) . ?
C1 C4 1.539(8) . ?
C5 C6 1.541(9) . ?
C5 C7 1.554(9) . ?
C5 C8 1.496(10) . ?
C9 C10 1.523(9) . ?
C9 C11 1.532(9) . ?
C9 C12 1.542(8) . ?
C13 C14 1.521(10) . ?
C13 C15 1.537(9) . ?
C13 C16 1.537(8) . ?
P3 C17 1.835(12) . ?
P3 C21 1.812(15) . ?
P3 B2 1.929(11) . ?
P4 C25 1.865(9) . ?
P4 C29 1.826(8) . ?
P4 B2 1.929(11) . ?
P4 B2A 1.919(14) . ?
C17 C18 1.545(13) . ?
C17 C19 1.525(13) . ?
C17 C20 1.578(14) . ?
C21 C22 1.474(12) . ?
C21 C23 1.528(14) . ?
C21 C24 1.506(15) . ?
C25 C26 1.683(15) . ?
C25 C27 1.449(13) . ?
C25 C28 1.413(14) . ?
C29 C30 1.406(15) . ?
C29 C31 1.480(12) . ?
C29 C32 1.671(15) . ?
B2A P3A 1.937(14) . ?
Al1 O1 1.721(4) . ?
Al1 O2 1.731(4) . ?
Al1 O3 1.711(4) . ?
Al1 O4 1.717(6) . ?
Al1 O4A 1.728(17) . ?
Al1 O2A 1.719(18) . ?
F1 C34 1.313(9) . ?
F2 C34 1.335(9) . ?
F3 C34 1.346(8) . ?
F4 C35 1.326(10) . ?
F5 C35 1.333(9) . ?
F6 C35 1.333(9) . ?
F7 C36 1.292(10) . ?
F8 C36 1.315(8) . ?
F9 C36 1.369(11) . ?
F10 C38 1.347(9) . ?
F11 C38 1.296(8) . ?
F12 C38 1.358(9) . ?
F13 C39 1.314(7) . ?
F14 C39 1.349(7) . ?
F15 C39 1.330(8) . ?
F16 C40 1.291(10) . ?
F17 C40 1.346(8) . ?
F18 C40 1.323(8) . ?
F19 C44 1.358(17) . ?
F20 C44 1.313(16) . ?
F21 C44 1.371(12) . ?
F22 C43 1.379(15) . ?
F23 C42 1.343(13) . ?
F24 C43 1.327(11) . ?
F25 C42 1.356(14) . ?
F26 C42 1.323(12) . ?
F27 C43 1.324(11) . ?
F28 C46 1.308(10) . ?
F29 C46 1.330(9) . ?
F30 C46 1.322(9) . ?
F31 C47 1.283(9) . ?
F32 C47 1.342(11) . ?
F33 C47 1.360(10) . ?
F34 C48 1.338(11) . ?
F34 C48A 1.358(15) . ?
F35 C48 1.334(12) . ?
F36 C48 1.359(13) . ?
O1 C33 1.348(7) . ?
O2 C37 1.360(7) . ?
O3 C41 1.342(7) . ?
O4 C45 1.341(9) . ?
C33 C34 1.546(9) . ?
C33 C35 1.544(10) . ?
C33 C36 1.546(9) . ?
C37 C38 1.547(11) . ?
C37 C39 1.545(13) . ?
C37 C40 1.550(9) . ?
C41 C42 1.567(15) . ?
C41 C43 1.508(13) . ?
C41 C44 1.538(12) . ?
C45 C46 1.559(11) . ?
C45 C47 1.550(12) . ?
C45 C48 1.554(11) . ?
Al2 O5 1.750(6) . ?
Al2 O6 1.719(5) . ?
Al2 O7 1.718(4) . ?
Al2 O8 1.716(4) . ?
Al2 O5A 1.721(12) . ?
F37 C50 1.333(11) . ?
F38 C50 1.326(14) . ?
F39 C50 1.340(14) . ?
F40 C51 1.317(15) . ?
F41 C51 1.322(12) . ?
F42 C51 1.334(13) . ?
F43 C52 1.281(13) . ?
F44 C52 1.311(14) . ?
F45 C52 1.325(12) . ?
F46 C54 1.317(13) . ?
F47 C54 1.298(12) . ?
F48 C54 1.365(12) . ?
F49 C55 1.335(10) . ?
F50 C55 1.328(9) . ?
F51 C55 1.321(8) . ?
F52 C56 1.296(11) . ?
F53 C56 1.342(10) . ?
F54 C56 1.349(10) . ?
F55 C58 1.27(2) . ?
F56 C58 1.374(15) . ?
F57 C58 1.42(3) . ?
F58 C59 1.337(16) . ?
F59 C59 1.274(19) . ?
F60 C59 1.34(2) . ?
F61 C60 1.45(3) . ?
F62 C60 1.296(17) . ?
F63 C60 1.28(3) . ?
F64 C62 1.341(15) . ?
F65 C62 1.270(15) . ?
F66 C62 1.336(12) . ?
F67 C63 1.40(3) . ?
F68 C63 1.325(12) . ?
F69 C63 1.298(19) . ?
F70 C64 1.314(13) . ?
F71 C64 1.315(16) . ?
F72 C64 1.324(10) . ?
O5 C49 1.350(8) . ?
O6 C53 1.348(8) . ?
O7 C57 1.356(8) . ?
O8 C61 1.347(6) . ?
C49 C50 1.500(11) . ?
C49 C51 1.582(15) . ?
C49 C52 1.576(11) . ?
C49 O5A 1.335(14) . ?
C49 C50A 1.527(14) . ?
C49 C51A 1.540(15) . ?
C49 C52A 1.594(15) . ?
C53 C54 1.577(12) . ?
C53 C55 1.539(11) . ?
C53 C56 1.548(12) . ?
C57 C58 1.498(14) . ?
C57 C59 1.599(13) . ?
C57 C60 1.598(17) . ?
C57 C58A 1.517(16) . ?
C57 C59A 1.565(16) . ?
C57 C60A 1.613(17) . ?
C61 C62 1.588(13) . ?
C61 C63 1.493(11) . ?
C61 C64 1.566(9) . ?
C61 C62A 1.55(2) . ?
C61 C64A 1.618(18) . ?
C61 C63A 1.493(19) . ?
P3A C17A 1.81(2) . ?
P3A C21A 1.84(2) . ?
C17A C19A 1.541(17) . ?
C17A C20A 1.543(17) . ?
C17A C18A 1.572(17) . ?
C23A C21A 1.520(16) . ?
C22A C21A 1.498(17) . ?
C24A C21A 1.507(17) . ?
C50A F37A 1.328(14) . ?
C50A F39A 1.334(16) . ?
C50A F38A 1.342(16) . ?
C51A F42A 1.312(16) . ?
C51A F40A 1.303(16) . ?
C51A F41A 1.301(16) . ?
C52A F45A 1.349(15) . ?
C52A F43A 1.328(15) . ?
C52A F44A 1.324(16) . ?
O4A C45A 1.359(18) . ?
C45A C46A 1.572(16) . ?
C45A C48A 1.597(17) . ?
C45A C47A 1.578(16) . ?
C46A F29A 1.321(15) . ?
C46A F30A 1.323(15) . ?
C46A F28A 1.320(15) . ?
C48A F36A 1.328(15) . ?
C48A F35A 1.342(15) . ?
C47A F31A 1.317(16) . ?
C47A F32A 1.312(15) . ?
C47A F33A 1.335(15) . ?
C58A F55A 1.26(3) . ?
C58A F56A 1.375(16) . ?
C58A F57A 1.43(3) . ?
C59A F58A 1.35(2) . ?
C59A F59A 1.25(2) . ?
C59A F60A 1.35(3) . ?
C60A F61A 1.44(3) . ?
C60A F62A 1.281(17) . ?
C60A F63A 1.29(3) . ?
C62A F64A 1.36(2) . ?
C62A F65A 1.27(2) . ?
C62A F66A 1.341(19) . ?
C64A F70A 1.31(2) . ?
C64A F71A 1.31(2) . ?
C64A F72A 1.322(18) . ?
C63A F67A 1.40(3) . ?
C63A F68A 1.329(19) . ?
C63A F69A 1.30(3) . ?
O2A C37A 1.341(18) . ?
C37A C38A 1.56(2) . ?
C37A C39A 1.56(2) . ?
C37A C40A 1.538(19) . ?
C38A F10A 1.33(2) . ?
C38A F11A 1.30(2) . ?
C38A F12A 1.36(2) . ?
C39A F13A 1.32(2) . ?
C39A F14A 1.35(2) . ?
C39A F15A 1.32(2) . ?
C40A F16A 1.30(2) . ?
C40A F17A 1.34(2) . ?
C40A F18A 1.33(2) . ?
